data_7130970
loop_
_publ_author_name
'Queen, Joshua D.'
'Power, Philip P.'

_publ_section_title
;
 Comproportionation of a dialuminyne with alane or dialane dihalides as a
 clean route to dialuminenes.
;
_journal_issue 1
_journal_name_full 'Chemical communications (Cambridge, England)'
_journal_page_first 43
_journal_page_last 46
_journal_paper_doi 10.1039/d2cc05646a
_journal_volume 59
_journal_year 2022
_chemical_formula_moiety '0.5(C66 H90 Al2 Na2 Si2), 1.5(C7 H8)'
_chemical_formula_sum 'C43.5 H57 Al Na Si'
_chemical_formula_weight 657.95
_chemical_properties_physical Air-sensitive,Moisture-sensitive
_space_group_crystal_system triclinic
_space_group_IT_number 2
_space_group_name_Hall '-P 1'
_space_group_name_H-M_alt 'P -1'
_atom_sites_solution_hydrogens geom
_audit_creation_date 2022-08-07
_audit_creation_method
;
Olex2 1.3
(compiled 2020.11.12 svn.r5f609507 for OlexSys, GUI svn.r6408)
;
_audit_update_record
;
2022-10-11 deposited with the CCDC.	2022-11-08 downloaded from the CCDC.
;
_cell_angle_alpha 98.4810(10)
_cell_angle_beta 90.4220(10)
_cell_angle_gamma 106.9270(10)
_cell_formula_units_Z 4
_cell_length_a 11.4744(10)
_cell_length_b 17.7494(15)
_cell_length_c 21.1607(18)
_cell_measurement_reflns_used 9840
_cell_measurement_temperature 90.15
_cell_measurement_theta_max 30.50
_cell_measurement_theta_min 2.78
_cell_volume 4072.1(6)
_computing_cell_refinement 'SAINT v8.37A (Bruker, 2015)'
_computing_data_reduction 'SAINT v8.37A (Bruker, 2015)'
_computing_molecular_graphics 'Olex2 1.3 (Dolomanov et al., 2009)'
_computing_publication_material 'Olex2 1.3 (Dolomanov et al., 2009)'
_computing_structure_refinement 'XL  (Sheldrick, 2008)'
_diffrn_ambient_temperature 90.15
_diffrn_measured_fraction_theta_full 0.999
_diffrn_measured_fraction_theta_max 0.999
_diffrn_measurement_device_type 'Bruker APEX-II CCD'
_diffrn_measurement_method '\f and \w scans'
_diffrn_radiation_type MoK\a
_diffrn_radiation_wavelength 0.71073
_diffrn_reflns_av_R_equivalents 0.0203
_diffrn_reflns_av_unetI/netI 0.0303
_diffrn_reflns_Laue_measured_fraction_full 0.999
_diffrn_reflns_Laue_measured_fraction_max 0.999
_diffrn_reflns_limit_h_max 14
_diffrn_reflns_limit_h_min -14
_diffrn_reflns_limit_k_max 23
_diffrn_reflns_limit_k_min -23
_diffrn_reflns_limit_l_max 27
_diffrn_reflns_limit_l_min -27
_diffrn_reflns_number 37051
_diffrn_reflns_point_group_measured_fraction_full 0.999
_diffrn_reflns_point_group_measured_fraction_max 0.999
_diffrn_reflns_theta_full 25.242
_diffrn_reflns_theta_max 27.491
_diffrn_reflns_theta_min 1.671
_diffrn_source_current 25.0
_diffrn_source_power 1.25
_diffrn_source_voltage 50.0
_diffrn_standards_number 0
_exptl_absorpt_coefficient_mu 0.117
_exptl_absorpt_correction_T_max 0.9281
_exptl_absorpt_correction_T_min 0.8023
_exptl_absorpt_correction_type multi-scan
_exptl_absorpt_process_details
;
SADABS-2014/5 (Bruker,2014/5) was used for absorption correction.
wR2(int) was 0.0445 before and 0.0325 after correction.
The Ratio of minimum to maximum transmission is 0.8645.
The \l/2 correction factor is 0.00150.
;
_exptl_crystal_colour green
_exptl_crystal_colour_primary green
_exptl_crystal_density_diffrn 1.073
_exptl_crystal_description block
_exptl_crystal_F_000 1424
_exptl_crystal_size_max 0.629
_exptl_crystal_size_mid 0.326
_exptl_crystal_size_min 0.282
_refine_diff_density_max 1.299
_refine_diff_density_min -0.329
_refine_diff_density_rms 0.057
_refine_ls_extinction_method none
_refine_ls_goodness_of_fit_ref 1.020
_refine_ls_hydrogen_treatment constr
_refine_ls_matrix_type full
_refine_ls_number_parameters 982
_refine_ls_number_reflns 18661
_refine_ls_number_restraints 34
_refine_ls_restrained_S_all 1.025
_refine_ls_R_factor_all 0.0632
_refine_ls_R_factor_gt 0.0496
_refine_ls_shift/su_max 0.001
_refine_ls_shift/su_mean 0.000
_refine_ls_structure_factor_coef Fsqd
_refine_ls_weighting_details 'w=1/[\s^2^(Fo^2^)+(0.0812P)^2^+1.7856P] where P=(Fo^2^+2Fc^2^)/3'
_refine_ls_weighting_scheme calc
_refine_ls_wR_factor_gt 0.1363
_refine_ls_wR_factor_ref 0.1480
_reflns_Friedel_coverage 0.000
_reflns_number_gt 14882
_reflns_number_total 18661
_reflns_threshold_expression 'I > 2\s(I)'
_cod_data_source_file d2cc05646a2.cif
_cod_data_source_block jq20fmi
_cod_depositor_comments 'Adding full bibliography for 7130967--7130970.cif.'
_cod_original_formula_sum 'C43.50 H57 Al Na Si'
_cod_database_code 7130970
_shelx_shelxl_version_number 2014/7
_shelx_space_group_comment
;
The symmetry employed for this shelxl refinement is uniquely defined
by the following loop, which should always be used as a source of
symmetry information in preference to the above space-group names.
They are only intended as comments.
;
_shelx_estimated_absorpt_t_max 0.968
_shelx_estimated_absorpt_t_min 0.930
_olex2_refinement_description
;
1. Fixed Uiso
 At 1.2 times of:
  All C(H) groups
 At 1.5 times of:
  All C(H,H,H) groups
2. Restrained distances
 C71-C77 = C71B-C77B = C81-C87
 1.5 with sigma of 0.01
 C101-C107
 1.5 with sigma of 0.01
 C91-C97 = C91B-C97B
 1.5 with sigma of 0.01
 C102-C107 \\sim C106-C107
 with sigma of 0.01
 C72-C77 \\sim C76-C77 \\sim C72B-C77B \\sim C76B-C77B \\sim C82-C87 \\sim
C86-C87
 with sigma of 0.01
 C92-C97 \\sim C96-C97 \\sim C92B-C97B \\sim C96B-C97B
 with sigma of 0.01
3. Uiso/Uaniso restraints and constraints
C92 \\sim C92B: within 2A with sigma of 0.002 and sigma for terminal atoms of
0.004 within 2A
4. Others
 Fixed Sof: C71(0.5) C72(0.5) H72(0.5) C73(0.5) H73(0.5) C74(0.5) H74(0.5)
 C75(0.5) H75(0.5) C76(0.5) H76(0.5) C77(0.5) H77A(0.5) H77B(0.5) H77C(0.5)
 C71B(0.5) C72B(0.5) H72B(0.5) C73B(0.5) H73B(0.5) C74B(0.5) H74B(0.5)
 C75B(0.5) H75B(0.5) C76B(0.5) H76B(0.5) C77B(0.5) H77D(0.5) H77E(0.5)
 H77F(0.5) C81(0.5) C82(0.5) H82(0.5) C83(0.5) H83(0.5) C84(0.5) H84(0.5)
 C85(0.5) H85(0.5) C86(0.5) H86(0.5) C87(0.5) H87A(0.5) H87B(0.5) H87C(0.5)
 C91(0.81) C92(0.81) H92(0.81) C93(0.81) H93(0.81) C94(0.81) H94(0.81)
 C95(0.81) H95(0.81) C96(0.81) H96(0.81) C97(0.81) H97A(0.81) H97B(0.81)
 H97C(0.81) C91B(0.19) C92B(0.19) H92B(0.19) C93B(0.19) H93B(0.19) C94B(0.19)
 H94B(0.19) C95B(0.19) H95B(0.19) C96B(0.19) H96B(0.19) C97B(0.19) H97D(0.19)
 H97E(0.19) H97F(0.19) C101(0.5) C102(0.5) H102(0.5) C103(0.5) H103(0.5)
 C104(0.5) H104(0.5) C105(0.5) H105(0.5) C106(0.5) H106(0.5) C107(0.5)
 H10A(0.5) H10B(0.5) H10C(0.5)
5.a Ternary CH refined with riding coordinates:
 C9(H9), C10(H10), C11(H11), C13(H13), C16(H16), C21(H21), C22(H22), C23(H23),
 C25(H25), C28(H28), C42(H42), C43(H43), C44(H44), C46(H46), C49(H49), C54(H54),
  C55(H55), C56(H56), C58(H58), C61(H61)
5.b Me refined with riding coordinates:
 C87(H87A,H87B,H87C)
5.c Aromatic/amide H refined with riding coordinates:
 C3(H3), C5(H5), C36(H36), C38(H38), C72(H72), C73(H73), C74(H74), C75(H75),
 C76(H76), C72B(H72B), C73B(H73B), C74B(H74B), C75B(H75B), C76B(H76B), C82(H82),
  C83(H83), C84(H84), C85(H85), C86(H86), C92(H92), C93(H93), C94(H94),
 C95(H95), C96(H96), C92B(H92B), C93B(H93B), C94B(H94B), C95B(H95B), C96B(H96B),
  C102(H102), C103(H103), C104(H104), C105(H105), C106(H106)
5.d Fitted hexagon refined as free rotating group:
 C71(C72,C73,C74,C75,C76), C71B(C72B,C73B,C74B,C75B,C76B), C81(C82,C83,C84,C85,
 C86), C91(C92,C93,C94,C95,C96), C91B(C92B,C93B,C94B,C95B,C96B), C101(C102,C103,
 C104,C105,C106)
5.e Idealised Me refined as rotating group:
 C14(H14A,H14B,H14C), C15(H15A,H15B,H15C), C17(H17A,H17B,H17C), C18(H18A,H18B,
 H18C), C26(H26A,H26B,H26C), C27(H27A,H27B,H27C), C29(H29A,H29B,H29C), C30(H30A,
 H30B,H30C), C31(H31A,H31B,H31C), C32(H32A,H32B,H32C), C33(H33A,H33B,H33C),
 C47(H47A,H47B,H47C), C48(H48A,H48B,H48C), C50(H50A,H50B,H50C), C51(H51A,H51B,
 H51C), C59(H59A,H59B,H59C), C60(H60A,H60B,H60C), C62(H62A,H62B,H62C), C63(H63A,
 H63B,H63C), C64(H64A,H64B,H64C), C65(H65A,H65B,H65C), C66(H66A,H66B,H66C),
 C77(H77A,H77B,H77C), C77B(H77D,H77E,H77F), C97(H97A,H97B,H97C), C97B(H97D,H97E,
 H97F), C107(H10A,H10B,H10C)
;
_olex2_submission_special_instructions 'No special instructions were received'

loop_
_space_group_symop_operation_xyz
'x, y, z'
'-x, -y, -z'

loop_
_atom_site_label
_atom_site_type_symbol
_atom_site_fract_x
_atom_site_fract_y
_atom_site_fract_z
_atom_site_U_iso_or_equiv
_atom_site_adp_type
_atom_site_occupancy
_atom_site_site_symmetry_order
_atom_site_calc_flag
_atom_site_refinement_flags_posn
_atom_site_refinement_flags_adp
_atom_site_refinement_flags_occupancy
_atom_site_disorder_assembly
_atom_site_disorder_group
Al1 Al 0.11027(4) 0.52684(3) 1.00438(2) 0.01982(11) Uani 1 1 d . . . A 2
Al2 Al 0.61052(4) 0.02502(3) 0.50454(2) 0.01934(11) Uani 1 1 d . . . B 2
Na1 Na -0.01734(6) 0.64643(4) 1.07311(3) 0.02853(16) Uani 1 1 d . . . A 2
Na2 Na 0.48124(6) 0.13815(4) 0.58430(3) 0.02841(15) Uani 1 1 d . . . B 2
Si1 Si 0.58316(4) 0.73669(2) 0.85186(2) 0.01918(10) Uani 1 1 d . . . A 2
Si2 Si 1.08260(4) 0.25583(2) 0.36404(2) 0.01904(10) Uani 1 1 d . . . B 2
C1 C 0.22970(13) 0.59114(8) 0.94720(7) 0.0168(3) Uani 1 1 d . . . A 2
C2 C 0.27884(13) 0.67558(8) 0.96227(7) 0.0171(3) Uani 1 1 d . . . A 2
C3 C 0.38240(13) 0.71748(8) 0.93358(7) 0.0179(3) Uani 1 1 d . . . A 2
H3 H 0.4131 0.7736 0.9457 0.021 Uiso 1 1 calc R U . A 2
C4 C 0.44222(13) 0.67910(8) 0.88757(7) 0.0178(3) Uani 1 1 d . . . A 2
C5 C 0.38928(13) 0.59647(8) 0.86903(7) 0.0172(3) Uani 1 1 d . . . A 2
H5 H 0.4245 0.5689 0.8363 0.021 Uiso 1 1 calc R U . A 2
C6 C 0.28626(13) 0.55375(8) 0.89746(7) 0.0164(3) Uani 1 1 d . . . A 2
C7 C 0.21297(13) 0.72411(8) 1.00460(7) 0.0185(3) Uani 1 1 d . . . A 2
C8 C 0.11892(14) 0.74677(9) 0.97624(8) 0.0215(3) Uani 1 1 d . . . A 2
C9 C 0.05627(15) 0.79187(9) 1.01492(8) 0.0254(3) Uani 1 1 d . . . A 2
H9 H -0.0074 0.8104 0.9948 0.030 Uiso 1 1 calc R U . A 2
C10 C 0.08627(15) 0.81480(9) 1.08016(8) 0.0258(3) Uani 1 1 d . . . A 2
H10 H 0.0475 0.8520 1.1060 0.031 Uiso 1 1 calc R U . A 2
C11 C 0.18066(15) 0.79415(9) 1.10754(8) 0.0238(3) Uani 1 1 d . . . A 2
H11 H 0.2061 0.8145 1.1537 0.029 Uiso 1 1 calc R U . A 2
C12 C 0.24563(14) 0.74892(8) 1.07085(7) 0.0200(3) Uani 1 1 d . . . A 2
C13 C 0.08592(15) 0.72519(10) 0.90442(8) 0.0255(3) Uani 1 1 d . . . A 2
H13 H 0.1305 0.6868 0.8864 0.031 Uiso 1 1 calc R U . A 2
C14 C -0.04962(18) 0.68446(14) 0.88939(10) 0.0421(5) Uani 1 1 d . . . A 2
H14A H -0.0760 0.6380 0.9115 0.063 Uiso 1 1 calc R U . A 2
H14B H -0.0647 0.6671 0.8431 0.063 Uiso 1 1 calc R U . A 2
H14C H -0.0955 0.7220 0.9038 0.063 Uiso 1 1 calc R U . A 2
C15 C 0.1294(3) 0.79888(15) 0.87185(11) 0.0651(8) Uani 1 1 d . . . A 2
H15A H 0.1074 0.7841 0.8259 0.098 Uiso 1 1 calc R U . A 2
H15B H 0.2182 0.8210 0.8785 0.098 Uiso 1 1 calc R U . A 2
H15C H 0.0906 0.8389 0.8903 0.098 Uiso 1 1 calc R U . A 2
C16 C 0.35101(15) 0.72890(9) 1.10147(7) 0.0229(3) Uani 1 1 d . . . A 2
H16 H 0.3619 0.6803 1.0746 0.028 Uiso 1 1 calc R U . A 2
C17 C 0.47019(16) 0.79686(11) 1.10189(9) 0.0312(4) Uani 1 1 d . . . A 2
H17A H 0.4888 0.8051 1.0579 0.047 Uiso 1 1 calc R U . A 2
H17B H 0.5369 0.7829 1.1218 0.047 Uiso 1 1 calc R U . A 2
H17C H 0.4609 0.8460 1.1263 0.047 Uiso 1 1 calc R U . A 2
C18 C 0.32741(17) 0.71001(11) 1.16959(8) 0.0310(4) Uani 1 1 d . . . A 2
H18A H 0.3234 0.7581 1.1979 0.046 Uiso 1 1 calc R U . A 2
H18B H 0.3938 0.6920 1.1852 0.046 Uiso 1 1 calc R U . A 2
H18C H 0.2500 0.6679 1.1692 0.046 Uiso 1 1 calc R U . A 2
C19 C 0.23161(13) 0.46679(8) 0.86985(7) 0.0173(3) Uani 1 1 d . . . A 2
C20 C 0.27724(14) 0.40760(8) 0.88935(7) 0.0186(3) Uani 1 1 d . . . A 2
C21 C 0.22607(15) 0.32767(9) 0.86073(7) 0.0230(3) Uani 1 1 d . . . A 2
H21 H 0.2620 0.2860 0.8720 0.028 Uiso 1 1 calc R U . A 2
C22 C 0.13168(16) 0.30664(9) 0.81395(8) 0.0249(3) Uani 1 1 d . . . A 2
H22 H 0.1020 0.2506 0.7909 0.030 Uiso 1 1 calc R U . A 2
C23 C 0.08743(15) 0.36529(9) 0.79473(8) 0.0245(3) Uani 1 1 d . . . A 2
H23 H 0.0224 0.3502 0.7595 0.029 Uiso 1 1 calc R U . A 2
C24 C 0.13614(14) 0.44577(9) 0.82180(7) 0.0208(3) Uani 1 1 d . . . A 2
C25 C 0.38313(15) 0.42911(9) 0.93911(7) 0.0225(3) Uani 1 1 d . . . A 2
H25 H 0.3902 0.4834 0.9629 0.027 Uiso 1 1 calc R U . A 2
C26 C 0.50284(16) 0.43352(11) 0.90562(9) 0.0308(4) Uani 1 1 d . . . A 2
H26A H 0.4965 0.3818 0.8797 0.046 Uiso 1 1 calc R U . A 2
H26B H 0.5704 0.4468 0.9379 0.046 Uiso 1 1 calc R U . A 2
H26C H 0.5179 0.4747 0.8780 0.046 Uiso 1 1 calc R U . A 2
C27 C 0.36451(18) 0.37178(11) 0.98806(9) 0.0330(4) Uani 1 1 d . . . A 2
H27A H 0.2861 0.3677 1.0075 0.050 Uiso 1 1 calc R U . A 2
H27B H 0.4305 0.3919 1.0214 0.050 Uiso 1 1 calc R U . A 2
H27C H 0.3650 0.3190 0.9666 0.050 Uiso 1 1 calc R U . A 2
C28 C 0.09016(16) 0.50907(9) 0.79733(8) 0.0262(3) Uani 1 1 d . . . A 2
H28 H 0.1107 0.5570 0.8315 0.031 Uiso 1 1 calc R U . A 2
C29 C 0.15817(19) 0.53395(13) 0.73789(10) 0.0404(5) Uani 1 1 d . . . A 2
H29A H 0.2463 0.5521 0.7484 0.061 Uiso 1 1 calc R U . A 2
H29B H 0.1327 0.5774 0.7241 0.061 Uiso 1 1 calc R U . A 2
H29C H 0.1389 0.4883 0.7033 0.061 Uiso 1 1 calc R U . A 2
C30 C -0.04858(17) 0.48300(11) 0.78305(9) 0.0352(4) Uani 1 1 d . . . A 2
H30A H -0.0705 0.4394 0.7468 0.053 Uiso 1 1 calc R U . A 2
H30B H -0.0735 0.5282 0.7725 0.053 Uiso 1 1 calc R U . A 2
H30C H -0.0901 0.4648 0.8207 0.053 Uiso 1 1 calc R U . A 2
C31 C 0.54078(18) 0.79765(11) 0.79567(9) 0.0340(4) Uani 1 1 d . . . A 2
H31A H 0.4848 0.7623 0.7612 0.051 Uiso 1 1 calc R U . A 2
H31B H 0.6145 0.8282 0.7773 0.051 Uiso 1 1 calc R U . A 2
H31C H 0.5008 0.8343 0.8190 0.051 Uiso 1 1 calc R U . A 2
C32 C 0.68995(15) 0.80504(10) 0.91749(8) 0.0273(3) Uani 1 1 d . . . A 2
H32A H 0.6514 0.8437 0.9390 0.041 Uiso 1 1 calc R U . A 2
H32B H 0.7654 0.8334 0.8993 0.041 Uiso 1 1 calc R U . A 2
H32C H 0.7089 0.7738 0.9485 0.041 Uiso 1 1 calc R U . A 2
C33 C 0.65816(16) 0.66601(10) 0.80718(8) 0.0293(4) Uani 1 1 d . . . A 2
H33A H 0.6712 0.6296 0.8352 0.044 Uiso 1 1 calc R U . A 2
H33B H 0.7368 0.6962 0.7931 0.044 Uiso 1 1 calc R U . A 2
H33C H 0.6057 0.6352 0.7698 0.044 Uiso 1 1 calc R U . A 2
C34 C 0.73160(13) 0.09514(8) 0.45162(7) 0.0165(3) Uani 1 1 d . . . B 2
C35 C 0.77782(13) 0.17936(8) 0.47093(7) 0.0163(3) Uani 1 1 d . . . B 2
C36 C 0.88023(13) 0.22558(8) 0.44447(7) 0.0175(3) Uani 1 1 d . . . B 2
H36 H 0.9085 0.2813 0.4593 0.021 Uiso 1 1 calc R U . B 2
C37 C 0.94278(13) 0.19214(8) 0.39660(7) 0.0172(3) Uani 1 1 d . . . B 2
C38 C 0.89335(13) 0.11019(8) 0.37395(7) 0.0169(3) Uani 1 1 d . . . B 2
H38 H 0.9305 0.0861 0.3400 0.020 Uiso 1 1 calc R U . B 2
C39 C 0.79087(13) 0.06319(8) 0.40010(7) 0.0158(3) Uani 1 1 d . . . B 2
C40 C 0.70900(13) 0.22260(8) 0.51609(7) 0.0180(3) Uani 1 1 d . . . B 2
C41 C 0.61225(14) 0.24490(9) 0.49027(8) 0.0223(3) Uani 1 1 d . . . B 2
C42 C 0.54737(15) 0.28540(9) 0.53148(8) 0.0257(3) Uani 1 1 d . . . B 2
H42 H 0.4819 0.3040 0.5132 0.031 Uiso 1 1 calc R U . B 2
C43 C 0.57763(15) 0.30432(9) 0.59674(8) 0.0262(3) Uani 1 1 d . . . B 2
H43 H 0.5379 0.3394 0.6245 0.031 Uiso 1 1 calc R U . B 2
C44 C 0.67410(15) 0.28364(9) 0.62188(8) 0.0240(3) Uani 1 1 d . . . B 2
H44 H 0.7000 0.3017 0.6682 0.029 Uiso 1 1 calc R U . B 2
C45 C 0.74103(14) 0.24238(8) 0.58251(7) 0.0201(3) Uani 1 1 d . . . B 2
C46 C 0.57948(16) 0.22755(11) 0.41846(8) 0.0288(4) Uani 1 1 d . . . B 2
H46 H 0.6177 0.1861 0.3993 0.035 Uiso 1 1 calc R U . B 2
C47 C 0.44270(17) 0.19446(13) 0.40229(9) 0.0376(4) Uani 1 1 d . . . B 2
H47A H 0.4090 0.1477 0.4233 0.056 Uiso 1 1 calc R U . B 2
H47B H 0.4280 0.1790 0.3559 0.056 Uiso 1 1 calc R U . B 2
H47C H 0.4032 0.2354 0.4173 0.056 Uiso 1 1 calc R U . B 2
C48 C 0.6349(3) 0.30238(17) 0.38822(12) 0.0626(7) Uani 1 1 d . . . B 2
H48A H 0.5971 0.3437 0.4049 0.094 Uiso 1 1 calc R U . B 2
H48B H 0.6202 0.2894 0.3417 0.094 Uiso 1 1 calc R U . B 2
H48C H 0.7230 0.3220 0.3988 0.094 Uiso 1 1 calc R U . B 2
C49 C 0.84676(15) 0.22057(9) 0.61086(7) 0.0235(3) Uani 1 1 d . . . B 2
H49 H 0.8584 0.1740 0.5816 0.028 Uiso 1 1 calc R U . B 2
C50 C 0.82283(17) 0.19589(11) 0.67721(8) 0.0316(4) Uani 1 1 d . . . B 2
H50A H 0.8184 0.2419 0.7079 0.047 Uiso 1 1 calc R U . B 2
H50B H 0.8894 0.1767 0.6910 0.047 Uiso 1 1 calc R U . B 2
H50C H 0.7455 0.1532 0.6751 0.047 Uiso 1 1 calc R U . B 2
C51 C 0.96532(16) 0.28953(11) 0.61385(9) 0.0318(4) Uani 1 1 d . . . B 2
H51A H 0.9844 0.3010 0.5706 0.048 Uiso 1 1 calc R U . B 2
H51B H 1.0322 0.2745 0.6325 0.048 Uiso 1 1 calc R U . B 2
H51C H 0.9551 0.3371 0.6404 0.048 Uiso 1 1 calc R U . B 2
C52 C 0.73890(13) -0.02219(8) 0.36759(7) 0.0169(3) Uani 1 1 d . . . B 2
C53 C 0.78261(14) -0.08357(9) 0.38436(7) 0.0186(3) Uani 1 1 d . . . B 2
C54 C 0.73318(15) -0.16165(9) 0.35161(7) 0.0227(3) Uani 1 1 d . . . B 2
H54 H 0.7669 -0.2047 0.3617 0.027 Uiso 1 1 calc R U . B 2
C55 C 0.64280(15) -0.17904(9) 0.30302(8) 0.0247(3) Uani 1 1 d . . . B 2
H55 H 0.6139 -0.2338 0.2776 0.030 Uiso 1 1 calc R U . B 2
C56 C 0.60096(15) -0.11818(9) 0.28606(7) 0.0243(3) Uani 1 1 d . . . B 2
H56 H 0.5390 -0.1304 0.2496 0.029 Uiso 1 1 calc R U . B 2
C57 C 0.64771(14) -0.03931(9) 0.31769(7) 0.0201(3) Uani 1 1 d . . . B 2
C58 C 0.88620(14) -0.06567(9) 0.43512(7) 0.0214(3) Uani 1 1 d . . . B 2
H58 H 0.8904 -0.0137 0.4623 0.026 Uiso 1 1 calc R U . B 2
C59 C 0.86759(18) -0.12903(10) 0.47931(8) 0.0311(4) Uani 1 1 d . . . B 2
H59A H 0.7880 -0.1366 0.4981 0.047 Uiso 1 1 calc R U . B 2
H59B H 0.9322 -0.1114 0.5135 0.047 Uiso 1 1 calc R U . B 2
H59C H 0.8708 -0.1795 0.4545 0.047 Uiso 1 1 calc R U . B 2
C60 C 1.00766(16) -0.05560(11) 0.40231(8) 0.0288(4) Uani 1 1 d . . . B 2
H60A H 1.0038 -0.1045 0.3730 0.043 Uiso 1 1 calc R U . B 2
H60B H 1.0742 -0.0450 0.4348 0.043 Uiso 1 1 calc R U . B 2
H60C H 1.0225 -0.0108 0.3783 0.043 Uiso 1 1 calc R U . B 2
C61 C 0.60318(15) 0.02615(9) 0.29607(8) 0.0249(3) Uani 1 1 d . . . B 2
H61 H 0.6269 0.0732 0.3310 0.030 Uiso 1 1 calc R U . B 2
C62 C 0.46392(17) 0.00232(12) 0.28439(10) 0.0353(4) Uani 1 1 d . . . B 2
H62A H 0.4385 -0.0412 0.2482 0.053 Uiso 1 1 calc R U . B 2
H62B H 0.4401 0.0483 0.2748 0.053 Uiso 1 1 calc R U . B 2
H62C H 0.4244 -0.0153 0.3228 0.053 Uiso 1 1 calc R U . B 2
C63 C 0.66818(19) 0.05197(13) 0.23619(10) 0.0400(5) Uani 1 1 d . . . B 2
H63A H 0.7567 0.0670 0.2448 0.060 Uiso 1 1 calc R U . B 2
H63B H 0.6455 0.0977 0.2250 0.060 Uiso 1 1 calc R U . B 2
H63C H 0.6438 0.0077 0.2005 0.060 Uiso 1 1 calc R U . B 2
C64 C 1.03893(18) 0.32565(11) 0.31680(9) 0.0351(4) Uani 1 1 d . . . B 2
H64A H 1.1120 0.3589 0.2998 0.053 Uiso 1 1 calc R U . B 2
H64B H 1.0006 0.3598 0.3446 0.053 Uiso 1 1 calc R U . B 2
H64C H 0.9813 0.2949 0.2813 0.053 Uiso 1 1 calc R U . B 2
C65 C 1.18932(15) 0.31666(10) 0.43263(8) 0.0280(3) Uani 1 1 d . . . B 2
H65A H 1.2094 0.2811 0.4594 0.042 Uiso 1 1 calc R U . B 2
H65B H 1.1502 0.3522 0.4583 0.042 Uiso 1 1 calc R U . B 2
H65C H 1.2642 0.3485 0.4161 0.042 Uiso 1 1 calc R U . B 2
C66 C 1.15769(16) 0.19078(10) 0.31236(9) 0.0304(4) Uani 1 1 d . . . B 2
H66A H 1.1714 0.1505 0.3362 0.046 Uiso 1 1 calc R U . B 2
H66B H 1.2361 0.2234 0.2998 0.046 Uiso 1 1 calc R U . B 2
H66C H 1.1050 0.1643 0.2740 0.046 Uiso 1 1 calc R U . B 2
C71 C 0.4489(2) 0.46487(14) 0.60676(10) 0.0284(7) Uani 0.5 1 d DG . P C 1
C72 C 0.3379(2) 0.41024(14) 0.61537(11) 0.0318(8) Uani 0.5 1 d DG . P C 1
H72 H 0.2772 0.3913 0.5813 0.038 Uiso 0.5 1 calc R U P C 1
C73 C 0.31575(19) 0.38324(14) 0.67382(12) 0.0337(10) Uani 0.5 1 d G . P C 1
H73 H 0.2399 0.3459 0.6797 0.040 Uiso 0.5 1 calc R U P C 1
C74 C 0.4046(3) 0.41088(15) 0.72364(9) 0.0324(11) Uani 0.5 1 d G . P C 1
H74 H 0.3895 0.3924 0.7636 0.039 Uiso 0.5 1 calc R U P C 1
C75 C 0.5156(2) 0.46551(15) 0.71503(11) 0.0307(8) Uani 0.5 1 d G . P C 1
H75 H 0.5763 0.4844 0.7491 0.037 Uiso 0.5 1 calc R U P C 1
C76 C 0.53774(19) 0.49251(14) 0.65658(13) 0.0252(9) Uani 0.5 1 d DG . P C 1
H76 H 0.6136 0.5299 0.6507 0.030 Uiso 0.5 1 calc R U P C 1
C77 C 0.4793(4) 0.4922(2) 0.54277(17) 0.0434(9) Uani 0.5 1 d D . P C 1
H77A H 0.5380 0.4669 0.5226 0.065 Uiso 0.5 1 calc R U P C 1
H77B H 0.5149 0.5502 0.5492 0.065 Uiso 0.5 1 calc R U P C 1
H77C H 0.4047 0.4771 0.5151 0.065 Uiso 0.5 1 calc R U P C 1
C71B C 0.4069(3) 0.4496(2) 0.64328(15) 0.0553(12) Uani 0.5 1 d DG . P D 2
C72B C 0.3756(3) 0.40791(18) 0.69437(17) 0.0492(16) Uani 0.5 1 d DG . P D 2
H72B H 0.2932 0.3780 0.6981 0.059 Uiso 0.5 1 calc R U P D 2
C73B C 0.4648(4) 0.40993(19) 0.73992(14) 0.0529(15) Uani 0.5 1 d G . P D 2
H73B H 0.4434 0.3814 0.7748 0.063 Uiso 0.5 1 calc R U P D 2
C74B C 0.5853(3) 0.4536(2) 0.73439(15) 0.0694(17) Uani 0.5 1 d G . P D 2
H74B H 0.6463 0.4550 0.7655 0.083 Uiso 0.5 1 calc R U P D 2
C75B C 0.6166(3) 0.49534(19) 0.68331(18) 0.0673(16) Uani 0.5 1 d G . P D 2
H75B H 0.6990 0.5252 0.6795 0.081 Uiso 0.5 1 calc R U P D 2
C76B C 0.5274(4) 0.4933(2) 0.63775(16) 0.0493(17) Uani 0.5 1 d DG . P D 2
H76B H 0.5488 0.5218 0.6028 0.059 Uiso 0.5 1 calc R U P D 2
C77B C 0.3139(5) 0.4480(4) 0.5946(3) 0.0755(17) Uani 0.5 1 d D . P D 2
H77D H 0.2366 0.4093 0.6019 0.113 Uiso 0.5 1 calc R U P D 2
H77E H 0.3404 0.4325 0.5520 0.113 Uiso 0.5 1 calc R U P D 2
H77F H 0.3028 0.5011 0.5976 0.113 Uiso 0.5 1 calc R U P D 2
C81 C 0.4470(3) -0.0026(2) 0.04331(11) 0.0321(10) Uani 0.5 1 d DG . P E -1
C82 C 0.3953(4) -0.0513(2) -0.01356(13) 0.0442(15) Uani 0.5 1 d DG . P E -1
H82 H 0.3155 -0.0874 -0.0147 0.053 Uiso 0.5 1 calc R U P E -1
C83 C 0.4604(5) -0.0473(3) -0.06873(11) 0.0487(15) Uani 0.5 1 d G . P E -1
H83 H 0.4251 -0.0806 -0.1076 0.058 Uiso 0.5 1 calc R U P E -1
C84 C 0.5772(5) 0.0054(3) -0.06703(16) 0.0449(13) Uani 0.5 1 d G . P E -1
H84 H 0.6217 0.0082 -0.1047 0.054 Uiso 0.5 1 calc R U P E -1
C85 C 0.6289(4) 0.0542(3) -0.01016(19) 0.0485(15) Uani 0.5 1 d G . P E -1
H85 H 0.7087 0.0902 -0.0090 0.058 Uiso 0.5 1 calc R U P E -1
C86 C 0.5638(3) 0.0501(2) 0.04501(14) 0.0408(14) Uani 0.5 1 d DG . P E -1
H86 H 0.5992 0.0835 0.0839 0.049 Uiso 0.5 1 calc R U P E -1
C87 C 0.3755(4) -0.0049(2) 0.10235(19) 0.0443(10) Uani 0.5 1 d D . P E -1
H87A H 0.4251 0.0328 0.1378 0.067 Uiso 0.5 1 calc R U P E -1
H87B H 0.3013 0.0097 0.0945 0.067 Uiso 0.5 1 calc R U P E -1
H87C H 0.3532 -0.0589 0.1134 0.067 Uiso 0.5 1 calc R U P E -1
C91 C 0.09127(16) 0.03620(12) 0.87852(8) 0.0415(6) Uani 0.81 1 d DG . P F 1
C92 C -0.03018(18) -0.00955(13) 0.87617(8) 0.0433(6) Uani 0.81 1 d DG U P F 1
H92 H -0.0606 -0.0376 0.9104 0.052 Uiso 0.81 1 calc R U P F 1
C93 C -0.10717(14) -0.01421(11) 0.82378(9) 0.0464(6) Uani 0.81 1 d G . P F 1
H93 H -0.1902 -0.0455 0.8222 0.056 Uiso 0.81 1 calc R U P F 1
C94 C -0.0627(2) 0.02687(13) 0.77375(8) 0.0450(6) Uani 0.81 1 d G . P F 1
H94 H -0.1153 0.0237 0.7379 0.054 Uiso 0.81 1 calc R U P F 1
C95 C 0.0587(2) 0.07262(15) 0.77610(9) 0.0457(9) Uani 0.81 1 d G . P F 1
H95 H 0.0891 0.1007 0.7419 0.055 Uiso 0.81 1 calc R U P F 1
C96 C 0.13574(15) 0.07729(13) 0.82849(11) 0.0453(9) Uani 0.81 1 d DG . P F 1
H96 H 0.2187 0.1086 0.8301 0.054 Uiso 0.81 1 calc R U P F 1
C97 C 0.1755(3) 0.0421(2) 0.93573(17) 0.0700(10) Uani 0.81 1 d D . P F 1
H97A H 0.2078 0.0979 0.9558 0.105 Uiso 0.81 1 calc R U P F 1
H97B H 0.2432 0.0215 0.9216 0.105 Uiso 0.81 1 calc R U P F 1
H97C H 0.1300 0.0105 0.9668 0.105 Uiso 0.81 1 calc R U P F 1
C91B C -0.0285(7) 0.0231(5) 0.8142(3) 0.051(3) Uani 0.19 1 d DG . P G 2
C92B C -0.0286(7) -0.0047(6) 0.8723(4) 0.0422(12) Uani 0.19 1 d DG U P G 2
H92B H -0.1011 -0.0395 0.8851 0.051 Uiso 0.19 1 calc R U P G 2
C93B C 0.0774(8) 0.0185(6) 0.9115(4) 0.069(5) Uani 0.19 1 d G . P G 2
H93B H 0.0774 -0.0005 0.9512 0.083 Uiso 0.19 1 calc R U P G 2
C94B C 0.1836(7) 0.0694(6) 0.8926(5) 0.055(3) Uani 0.19 1 d G . P G 2
H94B H 0.2561 0.0852 0.9195 0.067 Uiso 0.19 1 calc R U P G 2
C95B C 0.1837(7) 0.0971(8) 0.8345(6) 0.099(9) Uani 0.19 1 d G . P G 2
H95B H 0.2563 0.1319 0.8217 0.119 Uiso 0.19 1 calc R U P G 2
C96B C 0.0777(9) 0.0740(7) 0.7953(4) 0.067(7) Uani 0.19 1 d DG . P G 2
H96B H 0.0778 0.0929 0.7556 0.080 Uiso 0.19 1 calc R U P G 2
C97B C -0.1459(9) 0.0057(8) 0.7751(5) 0.067(4) Uani 0.19 1 d D . P G 2
H97D H -0.2045 -0.0426 0.7858 0.100 Uiso 0.19 1 calc R U P G 2
H97E H -0.1303 -0.0025 0.7295 0.100 Uiso 0.19 1 calc R U P G 2
H97F H -0.1794 0.0507 0.7846 0.100 Uiso 0.19 1 calc R U P G 2
C101 C -0.0549(3) 0.4856(2) 0.51763(16) 0.0404(9) Uani 0.5 1 d DG . P H -1
C102 C -0.0403(3) 0.4967(2) 0.45417(15) 0.0527(18) Uani 0.5 1 d DG . P H -1
H102 H -0.1098 0.4871 0.4261 0.063 Uiso 0.5 1 calc R U P H -1
C103 C 0.0761(3) 0.5217(2) 0.43174(15) 0.0515(11) Uani 0.5 1 d G . P H -1
H103 H 0.0861 0.5292 0.3884 0.062 Uiso 0.5 1 calc R U P H -1
C104 C 0.1779(3) 0.5356(2) 0.4728(2) 0.077(3) Uani 0.5 1 d G . P H -1
H104 H 0.2574 0.5527 0.4574 0.093 Uiso 0.5 1 calc R U P H -1
C105 C 0.1632(3) 0.5246(2) 0.53624(19) 0.0652(14) Uani 0.5 1 d G . P H -1
H105 H 0.2328 0.5341 0.5643 0.078 Uiso 0.5 1 calc R U P H -1
C106 C 0.0469(3) 0.4996(2) 0.55867(14) 0.0530(18) Uani 0.5 1 d DG . P H -1
H106 H 0.0369 0.4920 0.6020 0.064 Uiso 0.5 1 calc R U P H -1
C107 C -0.1752(6) 0.4580(4) 0.5415(4) 0.081(3) Uani 0.5 1 d D . P H -1
H10A H -0.2293 0.4841 0.5235 0.121 Uiso 0.5 1 calc R U P H -1
H10B H -0.1702 0.4711 0.5882 0.121 Uiso 0.5 1 calc R U P H -1
H10C H -0.2076 0.4001 0.5288 0.121 Uiso 0.5 1 calc R U P H -1

loop_
_atom_site_aniso_label
_atom_site_aniso_U_11
_atom_site_aniso_U_22
_atom_site_aniso_U_33
_atom_site_aniso_U_23
_atom_site_aniso_U_13
_atom_site_aniso_U_12
Al1 0.0204(2) 0.0162(2) 0.0211(2) 0.00109(17) 0.00328(17) 0.00360(17)
Al2 0.0207(2) 0.0165(2) 0.0195(2) 0.00181(17) 0.00384(17) 0.00384(17)
Na1 0.0306(4) 0.0181(3) 0.0336(4) -0.0018(3) 0.0086(3) 0.0048(3)
Na2 0.0309(4) 0.0192(3) 0.0314(4) -0.0023(3) 0.0090(3) 0.0044(3)
Si1 0.0217(2) 0.0179(2) 0.0190(2) 0.00494(15) 0.00400(16) 0.00635(16)
Si2 0.0208(2) 0.01703(19) 0.0191(2) 0.00432(15) 0.00400(15) 0.00447(15)
C1 0.0184(7) 0.0153(7) 0.0167(7) 0.0001(5) -0.0008(5) 0.0059(5)
C2 0.0184(7) 0.0155(7) 0.0172(7) -0.0010(5) -0.0005(5) 0.0063(5)
C3 0.0206(7) 0.0134(6) 0.0188(7) 0.0000(5) -0.0001(5) 0.0050(5)
C4 0.0195(7) 0.0169(7) 0.0179(7) 0.0040(5) 0.0008(5) 0.0062(5)
C5 0.0217(7) 0.0169(7) 0.0147(6) 0.0008(5) 0.0016(5) 0.0090(6)
C6 0.0202(7) 0.0136(6) 0.0158(6) 0.0007(5) -0.0015(5) 0.0065(5)
C7 0.0195(7) 0.0114(6) 0.0230(7) -0.0003(5) 0.0037(6) 0.0035(5)
C8 0.0207(7) 0.0153(7) 0.0270(8) 0.0005(6) 0.0012(6) 0.0044(6)
C9 0.0229(8) 0.0179(7) 0.0364(9) 0.0016(6) 0.0036(7) 0.0088(6)
C10 0.0273(8) 0.0157(7) 0.0345(9) -0.0010(6) 0.0090(7) 0.0085(6)
C11 0.0280(8) 0.0165(7) 0.0249(8) -0.0031(6) 0.0048(6) 0.0062(6)
C12 0.0211(7) 0.0135(6) 0.0234(7) -0.0010(5) 0.0030(6) 0.0039(5)
C13 0.0241(8) 0.0255(8) 0.0276(8) -0.0002(6) -0.0019(6) 0.0108(6)
C14 0.0316(10) 0.0537(12) 0.0343(10) 0.0022(9) -0.0074(8) 0.0047(9)
C15 0.093(2) 0.0464(13) 0.0324(11) 0.0135(10) -0.0108(12) -0.0183(13)
C16 0.0272(8) 0.0220(7) 0.0198(7) -0.0027(6) 0.0003(6) 0.0107(6)
C17 0.0252(8) 0.0358(9) 0.0290(9) -0.0005(7) -0.0023(7) 0.0064(7)
C18 0.0378(10) 0.0344(9) 0.0232(8) 0.0020(7) 0.0024(7) 0.0156(8)
C19 0.0214(7) 0.0160(7) 0.0143(6) 0.0002(5) 0.0029(5) 0.0065(5)
C20 0.0235(7) 0.0163(7) 0.0161(7) 0.0012(5) 0.0033(5) 0.0069(6)
C21 0.0330(8) 0.0162(7) 0.0215(7) 0.0016(6) 0.0032(6) 0.0105(6)
C22 0.0342(9) 0.0151(7) 0.0220(8) -0.0032(6) 0.0010(6) 0.0048(6)
C23 0.0299(8) 0.0198(7) 0.0207(7) -0.0029(6) -0.0040(6) 0.0057(6)
C24 0.0271(8) 0.0167(7) 0.0179(7) -0.0001(5) -0.0003(6) 0.0067(6)
C25 0.0287(8) 0.0189(7) 0.0216(7) 0.0012(6) -0.0028(6) 0.0109(6)
C26 0.0293(9) 0.0328(9) 0.0328(9) 0.0000(7) -0.0012(7) 0.0156(7)
C27 0.0444(11) 0.0283(9) 0.0278(9) 0.0073(7) -0.0068(8) 0.0116(8)
C28 0.0332(9) 0.0208(7) 0.0251(8) -0.0005(6) -0.0094(7) 0.0109(7)
C29 0.0451(11) 0.0427(11) 0.0406(11) 0.0216(9) -0.0017(9) 0.0167(9)
C30 0.0356(10) 0.0328(9) 0.0385(10) 0.0012(8) -0.0105(8) 0.0148(8)
C31 0.0403(10) 0.0368(10) 0.0303(9) 0.0163(8) 0.0045(8) 0.0143(8)
C32 0.0282(8) 0.0209(8) 0.0292(8) 0.0044(6) 0.0024(7) 0.0015(6)
C33 0.0283(9) 0.0282(8) 0.0310(9) 0.0016(7) 0.0079(7) 0.0090(7)
C34 0.0180(7) 0.0148(6) 0.0162(7) 0.0006(5) 0.0002(5) 0.0051(5)
C35 0.0177(7) 0.0160(7) 0.0159(6) -0.0002(5) 0.0014(5) 0.0073(5)
C36 0.0211(7) 0.0128(6) 0.0174(7) -0.0009(5) 0.0001(5) 0.0047(5)
C37 0.0185(7) 0.0163(7) 0.0172(7) 0.0028(5) 0.0014(5) 0.0058(5)
C38 0.0207(7) 0.0168(7) 0.0148(6) 0.0011(5) 0.0019(5) 0.0088(5)
C39 0.0194(7) 0.0135(6) 0.0151(6) 0.0005(5) -0.0009(5) 0.0066(5)
C40 0.0198(7) 0.0112(6) 0.0216(7) -0.0004(5) 0.0048(6) 0.0037(5)
C41 0.0229(8) 0.0164(7) 0.0271(8) 0.0011(6) 0.0033(6) 0.0063(6)
C42 0.0250(8) 0.0195(7) 0.0342(9) 0.0027(6) 0.0060(7) 0.0096(6)
C43 0.0289(8) 0.0167(7) 0.0336(9) -0.0016(6) 0.0104(7) 0.0104(6)
C44 0.0287(8) 0.0192(7) 0.0219(7) -0.0041(6) 0.0046(6) 0.0073(6)
C45 0.0226(7) 0.0133(6) 0.0226(7) -0.0016(5) 0.0040(6) 0.0046(6)
C46 0.0295(9) 0.0350(9) 0.0256(8) 0.0027(7) 0.0000(7) 0.0164(7)
C47 0.0314(10) 0.0475(11) 0.0335(10) 0.0037(8) -0.0042(8) 0.0123(8)
C48 0.0651(16) 0.0707(17) 0.0419(13) 0.0286(12) -0.0082(11) -0.0051(13)
C49 0.0277(8) 0.0238(8) 0.0186(7) -0.0042(6) 0.0007(6) 0.0107(6)
C50 0.0378(10) 0.0353(9) 0.0232(8) 0.0016(7) 0.0014(7) 0.0147(8)
C51 0.0255(8) 0.0384(10) 0.0274(9) -0.0023(7) -0.0020(7) 0.0067(7)
C52 0.0210(7) 0.0149(6) 0.0140(6) 0.0001(5) 0.0037(5) 0.0050(5)
C53 0.0241(7) 0.0167(7) 0.0161(7) 0.0015(5) 0.0042(6) 0.0080(6)
C54 0.0313(8) 0.0161(7) 0.0221(7) 0.0012(6) 0.0041(6) 0.0101(6)
C55 0.0329(9) 0.0155(7) 0.0224(8) -0.0033(6) 0.0024(6) 0.0052(6)
C56 0.0301(8) 0.0201(7) 0.0192(7) -0.0019(6) -0.0026(6) 0.0047(6)
C57 0.0257(8) 0.0162(7) 0.0177(7) 0.0010(5) 0.0003(6) 0.0061(6)
C58 0.0285(8) 0.0183(7) 0.0196(7) 0.0009(6) -0.0006(6) 0.0111(6)
C59 0.0422(10) 0.0283(9) 0.0259(8) 0.0082(7) -0.0022(7) 0.0131(8)
C60 0.0282(9) 0.0341(9) 0.0271(8) 0.0028(7) 0.0010(7) 0.0148(7)
C61 0.0317(9) 0.0198(7) 0.0232(8) -0.0001(6) -0.0072(6) 0.0097(6)
C62 0.0348(10) 0.0370(10) 0.0391(10) 0.0099(8) -0.0019(8) 0.0168(8)
C63 0.0411(11) 0.0438(11) 0.0441(11) 0.0253(9) 0.0052(9) 0.0173(9)
C64 0.0407(10) 0.0323(9) 0.0354(10) 0.0166(8) 0.0034(8) 0.0100(8)
C65 0.0256(8) 0.0230(8) 0.0310(9) 0.0028(6) 0.0015(7) 0.0012(6)
C66 0.0287(9) 0.0285(8) 0.0315(9) 0.0018(7) 0.0120(7) 0.0056(7)
C71 0.045(2) 0.0215(16) 0.0187(16) 0.0013(13) 0.0011(16) 0.0112(15)
C72 0.039(2) 0.0229(17) 0.0330(19) -0.0008(15) -0.0178(16) 0.0109(15)
C73 0.0194(18) 0.0191(18) 0.053(3) -0.0099(16) 0.0082(16) -0.0013(14)
C74 0.065(3) 0.0228(18) 0.014(2) 0.0037(17) 0.010(2) 0.019(2)
C75 0.039(2) 0.0218(16) 0.0319(19) -0.0021(14) -0.0175(15) 0.0130(15)
C76 0.0187(19) 0.019(2) 0.032(2) -0.0022(14) 0.0004(15) 0.0001(15)
C77 0.055(3) 0.042(2) 0.037(2) 0.0123(17) 0.0081(18) 0.0163(19)
C71B 0.069(3) 0.054(3) 0.055(3) 0.007(2) 0.019(3) 0.036(3)
C72B 0.082(5) 0.035(3) 0.043(3) 0.016(3) 0.036(3) 0.033(3)
C73B 0.088(4) 0.030(2) 0.042(3) -0.0023(19) 0.019(3) 0.022(3)
C74B 0.118(5) 0.036(3) 0.047(3) -0.012(2) 0.007(3) 0.021(3)
C75B 0.101(5) 0.035(2) 0.056(3) -0.007(2) 0.024(3) 0.012(3)
C76B 0.082(5) 0.031(3) 0.043(3) 0.014(2) 0.024(3) 0.026(3)
C77B 0.086(4) 0.077(4) 0.069(4) 0.018(3) 0.016(3) 0.029(4)
C81 0.037(2) 0.0184(17) 0.042(3) 0.008(2) 0.001(2) 0.0085(17)
C82 0.058(4) 0.034(3) 0.036(4) -0.004(3) -0.007(3) 0.010(3)
C83 0.058(3) 0.049(3) 0.037(3) 0.002(3) 0.000(3) 0.016(2)
C84 0.069(4) 0.036(2) 0.039(3) 0.012(2) 0.028(3) 0.027(2)
C85 0.060(3) 0.029(2) 0.049(4) 0.006(2) 0.000(3) 0.002(2)
C86 0.048(3) 0.036(2) 0.027(3) 0.000(2) -0.002(2) -0.002(2)
C87 0.053(3) 0.0225(18) 0.053(3) 0.0057(18) 0.003(2) 0.0042(17)
C91 0.0571(18) 0.0321(13) 0.0386(15) -0.0078(11) -0.0040(13) 0.0248(13)
C92 0.0583(14) 0.0222(10) 0.0451(12) 0.0040(9) 0.0085(11) 0.0058(10)
C93 0.0516(17) 0.0294(13) 0.0462(15) -0.0020(11) 0.0025(13) -0.0026(12)
C94 0.0626(19) 0.0366(14) 0.0314(13) -0.0072(11) -0.0028(14) 0.0142(14)
C95 0.069(2) 0.0333(18) 0.0357(15) -0.0008(11) 0.0182(14) 0.0187(17)
C96 0.056(2) 0.0408(17) 0.045(2) -0.0016(15) 0.0154(15) 0.0269(16)
C97 0.088(3) 0.063(2) 0.064(2) -0.0059(17) -0.030(2) 0.039(2)
C91B 0.067(8) 0.024(5) 0.058(8) -0.021(5) 0.006(7) 0.018(5)
C92B 0.058(2) 0.0213(19) 0.044(2) 0.0057(18) 0.0092(19) 0.0063(19)
C93B 0.102(13) 0.065(10) 0.056(9) -0.011(8) -0.005(10) 0.058(10)
C94B 0.035(6) 0.055(8) 0.059(8) -0.013(6) 0.010(6) -0.003(6)
C95B 0.14(2) 0.085(16) 0.069(14) -0.030(12) 0.000(14) 0.055(16)
C96B 0.090(16) 0.030(8) 0.087(14) 0.023(8) 0.080(13) 0.020(9)
C97B 0.079(10) 0.050(8) 0.067(9) -0.005(7) 0.035(9) 0.019(8)
C101 0.049(3) 0.0223(17) 0.053(3) 0.0099(17) 0.010(2) 0.0141(17)
C102 0.065(5) 0.066(5) 0.033(2) 0.006(3) -0.003(3) 0.029(4)
C103 0.055(3) 0.040(2) 0.064(3) 0.012(2) 0.014(3) 0.019(2)
C104 0.047(4) 0.029(3) 0.144(8) 0.029(4) -0.030(4) -0.015(3)
C105 0.062(3) 0.039(3) 0.088(4) 0.000(3) -0.002(3) 0.009(2)
C106 0.065(5) 0.033(3) 0.058(3) 0.005(2) -0.009(3) 0.012(3)
C107 0.099(7) 0.036(4) 0.118(6) 0.020(4) 0.080(6) 0.031(4)

loop_
_atom_type_symbol
_atom_type_description
_atom_type_scat_dispersion_real
_atom_type_scat_dispersion_imag
_atom_type_scat_source
C C 0.0033 0.0016 'International Tables Vol C Tables 4.2.6.8 and 6.1.1.4'
H H 0.0000 0.0000 'International Tables Vol C Tables 4.2.6.8 and 6.1.1.4'
Al Al 0.0645 0.0514 'International Tables Vol C Tables 4.2.6.8 and 6.1.1.4'
Na Na 0.0362 0.0249 'International Tables Vol C Tables 4.2.6.8 and 6.1.1.4'
Si Si 0.0817 0.0704 'International Tables Vol C Tables 4.2.6.8 and 6.1.1.4'

loop_
_exptl_crystal_face_index_h
_exptl_crystal_face_index_k
_exptl_crystal_face_index_l
_exptl_crystal_face_perp_dist
0.00 1.00 2.00 0.1950
-1.00 2.00 -1.00 0.2010
1.00 -2.00 1.00 0.2640
0.00 -1.00 -1.00 0.1260
0.00 1.00 1.00 0.1690
1.00 2.00 1.00 0.1460
-1.00 -1.00 0.00 0.1400
0.00 1.00 -2.00 0.1890
1.00 0.00 -2.00 0.1400
1.00 -1.00 -1.00 0.1710
-1.00 1.00 1.00 0.1390
0.00 1.00 -1.00 0.1460
0.00 -1.00 1.00 0.2130
-1.00 -2.00 0.00 0.1260
-1.00 0.00 1.00 0.0700
0.00 -2.00 1.00 0.1840
1.00 0.00 -1.00 0.1380
0.00 2.00 1.00 0.1560
-2.00 -1.00 2.00 0.0700

loop_
_geom_angle_atom_site_label_1
_geom_angle_atom_site_label_2
_geom_angle_atom_site_label_3
_geom_angle
_geom_angle_site_symmetry_1
_geom_angle_site_symmetry_3
_geom_angle_publ_flag
Al1 Al1 Na1 67.76(2) 2_567 . ?
Al1 Al1 Na1 66.61(2) 2_567 2_567 ?
Na1 Al1 Na1 134.366(18) . 2_567 ?
C1 Al1 Al1 131.33(5) . 2_567 ?
C1 Al1 Na1 104.56(4) . . ?
C1 Al1 Na1 105.12(4) . 2_567 ?
Al2 Al2 Na2 67.93(2) 2_656 2_656 ?
Al2 Al2 Na2 66.30(2) 2_656 . ?
Na2 Al2 Na2 134.235(18) 2_656 . ?
C34 Al2 Al2 131.29(5) . 2_656 ?
C34 Al2 Na2 104.02(4) . 2_656 ?
C34 Al2 Na2 105.71(4) . . ?
C8 Na1 C7 26.65(4) . . ?
C8 Na1 C19 157.90(5) . 2_567 ?
C9 Na1 C7 47.63(4) . . ?
C9 Na1 C8 27.10(4) . . ?
C9 Na1 C12 56.12(5) . . ?
C9 Na1 C19 143.89(5) . 2_567 ?
C9 Na1 C20 117.05(5) . 2_567 ?
C9 Na1 C23 126.64(5) . 2_567 ?
C9 Na1 C24 151.61(5) . 2_567 ?
C10 Na1 C7 56.31(4) . . ?
C10 Na1 C8 48.51(4) . . ?
C10 Na1 C9 27.79(5) . . ?
C10 Na1 C11 27.80(5) . . ?
C10 Na1 C12 48.66(4) . . ?
C10 Na1 C19 136.95(5) . 2_567 ?
C10 Na1 C20 115.51(5) . 2_567 ?
C10 Na1 C21 89.84(5) . 2_567 ?
C10 Na1 C22 82.65(5) . 2_567 ?
C10 Na1 C23 101.28(5) . 2_567 ?
C10 Na1 C24 128.21(5) . 2_567 ?
C11 Na1 C7 47.69(4) . . ?
C11 Na1 C8 55.98(5) . . ?
C11 Na1 C9 48.58(5) . . ?
C11 Na1 C12 27.19(4) . . ?
C11 Na1 C19 141.70(5) . 2_567 ?
C11 Na1 C20 133.18(5) . 2_567 ?
C11 Na1 C23 94.59(5) . 2_567 ?
C11 Na1 C24 119.33(5) . 2_567 ?
C12 Na1 C7 26.78(4) . . ?
C12 Na1 C8 47.51(4) . . ?
C12 Na1 C19 154.57(5) . 2_567 ?
C12 Na1 C24 127.88(5) . 2_567 ?
C19 Na1 C7 166.62(4) 2_567 . ?
C20 Na1 C7 162.32(5) 2_567 . ?
C20 Na1 C8 135.70(5) 2_567 . ?
C20 Na1 C12 160.12(4) 2_567 . ?
C20 Na1 C19 26.85(4) 2_567 2_567 ?
C20 Na1 C24 47.77(4) 2_567 2_567 ?
C21 Na1 C7 145.35(5) 2_567 . ?
C21 Na1 C8 124.74(5) 2_567 . ?
C21 Na1 C9 99.17(5) 2_567 . ?
C21 Na1 C11 105.73(5) 2_567 . ?
C21 Na1 C12 132.85(5) 2_567 . ?
C21 Na1 C19 47.95(4) 2_567 2_567 ?
C21 Na1 C20 27.50(4) 2_567 2_567 ?
C21 Na1 C23 48.69(5) 2_567 2_567 ?
C21 Na1 C24 56.30(4) 2_567 2_567 ?
C22 Na1 C7 135.12(5) 2_567 . ?
C22 Na1 C8 129.68(5) 2_567 . ?
C22 Na1 C9 103.11(5) 2_567 . ?
C22 Na1 C11 87.61(5) 2_567 . ?
C22 Na1 C12 112.12(5) 2_567 . ?
C22 Na1 C19 56.33(4) 2_567 2_567 ?
C22 Na1 C20 48.88(4) 2_567 2_567 ?
C22 Na1 C21 27.89(5) 2_567 2_567 ?
C22 Na1 C23 27.72(5) 2_567 2_567 ?
C22 Na1 C24 48.50(4) 2_567 2_567 ?
C23 Na1 C7 137.36(5) 2_567 . ?
C23 Na1 C8 149.10(5) 2_567 . ?
C23 Na1 C12 110.62(5) 2_567 . ?
C23 Na1 C19 47.61(4) 2_567 2_567 ?
C23 Na1 C20 56.28(4) 2_567 2_567 ?
C23 Na1 C24 27.04(4) 2_567 2_567 ?
C24 Na1 C7 149.89(5) 2_567 . ?
C24 Na1 C8 175.16(5) 2_567 . ?
C24 Na1 C19 26.77(4) 2_567 2_567 ?
C41 Na2 C40 26.59(4) . . ?
C42 Na2 C40 47.69(4) . . ?
C42 Na2 C41 27.13(4) . . ?
C42 Na2 C45 56.64(5) . . ?
C42 Na2 C52 140.62(5) . 2_656 ?
C42 Na2 C53 113.67(5) . 2_656 ?
C42 Na2 C54 96.75(5) . 2_656 ?
C42 Na2 C55 102.06(5) . 2_656 ?
C42 Na2 C56 126.35(5) . 2_656 ?
C42 Na2 C57 150.43(5) . 2_656 ?
C43 Na2 C40 56.55(4) . . ?
C43 Na2 C41 48.81(5) . . ?
C43 Na2 C42 28.16(5) . . ?
C43 Na2 C44 28.30(5) . . ?
C43 Na2 C45 49.24(4) . . ?
C43 Na2 C52 135.87(5) . 2_656 ?
C43 Na2 C53 113.54(5) . 2_656 ?
C43 Na2 C54 88.37(5) . 2_656 ?
C43 Na2 C55 82.20(5) . 2_656 ?
C43 Na2 C56 101.47(5) . 2_656 ?
C43 Na2 C57 128.42(5) . 2_656 ?
C44 Na2 C40 47.87(4) . . ?
C44 Na2 C41 56.40(5) . . ?
C44 Na2 C42 49.29(5) . . ?
C44 Na2 C45 27.47(4) . . ?
C44 Na2 C52 143.37(5) . 2_656 ?
C44 Na2 C53 133.13(5) . 2_656 ?
C44 Na2 C54 105.77(5) . 2_656 ?
C44 Na2 C55 88.62(5) . 2_656 ?
C44 Na2 C56 96.29(5) . 2_656 ?
C44 Na2 C57 121.34(5) . 2_656 ?
C45 Na2 C40 26.75(4) . . ?
C45 Na2 C41 47.66(4) . . ?
C45 Na2 C52 158.17(5) . 2_656 ?
C45 Na2 C57 131.29(5) . 2_656 ?
C52 Na2 C40 167.35(4) 2_656 . ?
C52 Na2 C41 154.16(5) 2_656 . ?
C53 Na2 C40 158.47(5) 2_656 . ?
C53 Na2 C41 131.92(5) 2_656 . ?
C53 Na2 C45 160.60(4) 2_656 . ?
C53 Na2 C52 26.96(4) 2_656 2_656 ?
C53 Na2 C57 47.89(4) 2_656 2_656 ?
C54 Na2 C40 143.48(5) 2_656 . ?
C54 Na2 C41 122.10(5) 2_656 . ?
C54 Na2 C45 133.24(5) 2_656 . ?
C54 Na2 C52 47.98(4) 2_656 2_656 ?
C54 Na2 C53 27.36(4) 2_656 2_656 ?
C54 Na2 C56 48.40(5) 2_656 2_656 ?
C54 Na2 C57 56.25(4) 2_656 2_656 ?
C55 Na2 C40 135.96(5) 2_656 . ?
C55 Na2 C41 128.87(5) 2_656 . ?
C55 Na2 C45 113.98(5) 2_656 . ?
C55 Na2 C52 56.40(4) 2_656 2_656 ?
C55 Na2 C53 48.64(4) 2_656 2_656 ?
C55 Na2 C54 27.64(5) 2_656 2_656 ?
C55 Na2 C56 27.58(5) 2_656 2_656 ?
C55 Na2 C57 48.53(4) 2_656 2_656 ?
C56 Na2 C40 140.39(5) 2_656 . ?
C56 Na2 C41 150.09(5) 2_656 . ?
C56 Na2 C45 113.64(5) 2_656 . ?
C56 Na2 C52 47.83(4) 2_656 2_656 ?
C56 Na2 C53 56.18(4) 2_656 2_656 ?
C56 Na2 C57 27.18(4) 2_656 2_656 ?
C57 Na2 C40 153.64(5) 2_656 . ?
C57 Na2 C41 177.24(5) 2_656 . ?
C57 Na2 C52 26.96(4) 2_656 2_656 ?
C31 Si1 C4 109.40(8) . . ?
C31 Si1 C32 109.01(8) . . ?
C31 Si1 C33 109.45(8) . . ?
C32 Si1 C4 109.15(7) . . ?
C33 Si1 C4 109.61(7) . . ?
C33 Si1 C32 110.20(8) . . ?
C64 Si2 C37 109.53(8) . . ?
C64 Si2 C65 108.30(8) . . ?
C65 Si2 C37 108.83(7) . . ?
C66 Si2 C37 109.48(7) . . ?
C66 Si2 C64 110.35(9) . . ?
C66 Si2 C65 110.32(8) . . ?
C2 C1 Al1 121.69(10) . . ?
C6 C1 Al1 121.78(10) . . ?
C6 C1 C2 115.47(13) . . ?
C1 C2 C7 120.72(13) . . ?
C3 C2 C1 121.71(13) . . ?
C3 C2 C7 117.26(12) . . ?
C2 C3 H3 119.0 . . ?
C2 C3 C4 122.09(13) . . ?
C4 C3 H3 119.0 . . ?
C3 C4 Si1 120.93(11) . . ?
C3 C4 C5 116.59(13) . . ?
C5 C4 Si1 122.47(11) . . ?
C4 C5 H5 119.0 . . ?
C6 C5 C4 121.90(13) . . ?
C6 C5 H5 119.0 . . ?
C1 C6 C19 120.91(13) . . ?
C5 C6 C1 121.94(13) . . ?
C5 C6 C19 117.01(12) . . ?
C2 C7 Na1 122.37(9) . . ?
C8 C7 Na1 75.46(9) . . ?
C8 C7 C2 118.25(13) . . ?
C8 C7 C12 120.07(13) . . ?
C12 C7 Na1 74.92(9) . . ?
C12 C7 C2 121.65(13) . . ?
C7 C8 Na1 77.90(9) . . ?
C7 C8 C13 121.62(13) . . ?
C9 C8 Na1 71.52(9) . . ?
C9 C8 C7 119.11(14) . . ?
C9 C8 C13 119.26(14) . . ?
C13 C8 Na1 122.51(10) . . ?
Na1 C9 H9 119.5 . . ?
C8 C9 Na1 81.39(9) . . ?
C8 C9 H9 119.5 . . ?
C10 C9 Na1 73.25(9) . . ?
C10 C9 C8 120.96(15) . . ?
C10 C9 H9 119.5 . . ?
Na1 C10 H10 119.9 . . ?
C9 C10 Na1 78.96(9) . . ?
C9 C10 H10 119.9 . . ?
C11 C10 Na1 78.51(9) . . ?
C11 C10 C9 119.77(14) . . ?
C11 C10 H10 119.9 . . ?
Na1 C11 H11 119.3 . . ?
C10 C11 Na1 73.69(9) . . ?
C10 C11 H11 119.3 . . ?
C10 C11 C12 121.30(15) . . ?
C12 C11 Na1 81.31(9) . . ?
C12 C11 H11 119.3 . . ?
C7 C12 Na1 78.30(9) . . ?
C7 C12 C16 120.81(13) . . ?
C11 C12 Na1 71.49(9) . . ?
C11 C12 C7 118.75(14) . . ?
C11 C12 C16 120.41(14) . . ?
C16 C12 Na1 122.01(10) . . ?
C8 C13 H13 107.5 . . ?
C14 C13 C8 112.72(15) . . ?
C14 C13 H13 107.5 . . ?
C14 C13 C15 110.81(17) . . ?
C15 C13 C8 110.48(14) . . ?
C15 C13 H13 107.5 . . ?
C13 C14 H14A 109.5 . . ?
C13 C14 H14B 109.5 . . ?
C13 C14 H14C 109.5 . . ?
H14A C14 H14B 109.5 . . ?
H14A C14 H14C 109.5 . . ?
H14B C14 H14C 109.5 . . ?
C13 C15 H15A 109.5 . . ?
C13 C15 H15B 109.5 . . ?
C13 C15 H15C 109.5 . . ?
H15A C15 H15B 109.5 . . ?
H15A C15 H15C 109.5 . . ?
H15B C15 H15C 109.5 . . ?
C12 C16 H16 107.7 . . ?
C12 C16 C17 110.69(13) . . ?
C12 C16 C18 112.96(13) . . ?
C17 C16 H16 107.7 . . ?
C18 C16 H16 107.7 . . ?
C18 C16 C17 109.91(14) . . ?
C16 C17 H17A 109.5 . . ?
C16 C17 H17B 109.5 . . ?
C16 C17 H17C 109.5 . . ?
H17A C17 H17B 109.5 . . ?
H17A C17 H17C 109.5 . . ?
H17B C17 H17C 109.5 . . ?
C16 C18 H18A 109.5 . . ?
C16 C18 H18B 109.5 . . ?
C16 C18 H18C 109.5 . . ?
H18A C18 H18B 109.5 . . ?
H18A C18 H18C 109.5 . . ?
H18B C18 H18C 109.5 . . ?
C6 C19 Na1 123.56(9) . 2_567 ?
C20 C19 Na1 74.08(8) . 2_567 ?
C20 C19 C6 121.14(13) . . ?
C20 C19 C24 120.23(13) . . ?
C24 C19 Na1 75.83(9) . 2_567 ?
C24 C19 C6 118.58(12) . . ?
C19 C20 Na1 79.07(9) . 2_567 ?
C19 C20 C25 121.21(13) . . ?
C21 C20 Na1 72.03(9) . 2_567 ?
C21 C20 C19 119.10(14) . . ?
C21 C20 C25 119.66(13) . . ?
C25 C20 Na1 121.03(10) . 2_567 ?
Na1 C21 H21 119.5 2_567 . ?
C20 C21 Na1 80.48(9) . 2_567 ?
C20 C21 H21 119.5 . . ?
C22 C21 Na1 74.76(10) . 2_567 ?
C22 C21 C20 120.89(14) . . ?
C22 C21 H21 119.5 . . ?
Na1 C22 H22 120.0 2_567 . ?
C21 C22 Na1 77.35(9) . 2_567 ?
C21 C22 H22 120.0 . . ?
C21 C22 C23 119.75(14) . . ?
C23 C22 Na1 78.88(10) . 2_567 ?
C23 C22 H22 120.0 . . ?
Na1 C23 H23 119.3 2_567 . ?
C22 C23 Na1 73.41(9) . 2_567 ?
C22 C23 H23 119.3 . . ?
C22 C23 C24 121.26(15) . . ?
C24 C23 Na1 81.01(9) . 2_567 ?
C24 C23 H23 119.3 . . ?
C19 C24 Na1 77.40(9) . 2_567 ?
C19 C24 C28 121.20(13) . . ?
C23 C24 Na1 71.95(9) . 2_567 ?
C23 C24 C19 118.77(14) . . ?
C23 C24 C28 119.98(14) . . ?
C28 C24 Na1 123.53(10) . 2_567 ?
C20 C25 H25 107.7 . . ?
C20 C25 C26 109.85(13) . . ?
C20 C25 C27 113.19(14) . . ?
C26 C25 H25 107.7 . . ?
C27 C25 H25 107.7 . . ?
C27 C25 C26 110.53(14) . . ?
C25 C26 H26A 109.5 . . ?
C25 C26 H26B 109.5 . . ?
C25 C26 H26C 109.5 . . ?
H26A C26 H26B 109.5 . . ?
H26A C26 H26C 109.5 . . ?
H26B C26 H26C 109.5 . . ?
C25 C27 H27A 109.5 . . ?
C25 C27 H27B 109.5 . . ?
C25 C27 H27C 109.5 . . ?
H27A C27 H27B 109.5 . . ?
H27A C27 H27C 109.5 . . ?
H27B C27 H27C 109.5 . . ?
C24 C28 H28 107.6 . . ?
C24 C28 C29 109.67(14) . . ?
C24 C28 C30 113.49(14) . . ?
C29 C28 H28 107.6 . . ?
C30 C28 H28 107.6 . . ?
C30 C28 C29 110.72(15) . . ?
C28 C29 H29A 109.5 . . ?
C28 C29 H29B 109.5 . . ?
C28 C29 H29C 109.5 . . ?
H29A C29 H29B 109.5 . . ?
H29A C29 H29C 109.5 . . ?
H29B C29 H29C 109.5 . . ?
C28 C30 H30A 109.5 . . ?
C28 C30 H30B 109.5 . . ?
C28 C30 H30C 109.5 . . ?
H30A C30 H30B 109.5 . . ?
H30A C30 H30C 109.5 . . ?
H30B C30 H30C 109.5 . . ?
Si1 C31 H31A 109.5 . . ?
Si1 C31 H31B 109.5 . . ?
Si1 C31 H31C 109.5 . . ?
H31A C31 H31B 109.5 . . ?
H31A C31 H31C 109.5 . . ?
H31B C31 H31C 109.5 . . ?
Si1 C32 H32A 109.5 . . ?
Si1 C32 H32B 109.5 . . ?
Si1 C32 H32C 109.5 . . ?
H32A C32 H32B 109.5 . . ?
H32A C32 H32C 109.5 . . ?
H32B C32 H32C 109.5 . . ?
Si1 C33 H33A 109.5 . . ?
Si1 C33 H33B 109.5 . . ?
Si1 C33 H33C 109.5 . . ?
H33A C33 H33B 109.5 . . ?
H33A C33 H33C 109.5 . . ?
H33B C33 H33C 109.5 . . ?
C35 C34 Al2 121.36(10) . . ?
C39 C34 Al2 122.64(10) . . ?
C39 C34 C35 115.17(13) . . ?
C34 C35 C40 120.30(12) . . ?
C36 C35 C34 121.96(12) . . ?
C36 C35 C40 117.45(12) . . ?
C35 C36 H36 119.0 . . ?
C35 C36 C37 122.01(13) . . ?
C37 C36 H36 119.0 . . ?
C36 C37 Si2 120.65(11) . . ?
C36 C37 C38 116.66(13) . . ?
C38 C37 Si2 122.67(11) . . ?
C37 C38 H38 119.1 . . ?
C39 C38 C37 121.81(13) . . ?
C39 C38 H38 119.1 . . ?
C34 C39 C52 120.84(12) . . ?
C38 C39 C34 122.10(13) . . ?
C38 C39 C52 116.87(12) . . ?
C35 C40 Na2 123.96(9) . . ?
C41 C40 Na2 75.00(9) . . ?
C41 C40 C35 118.23(13) . . ?
C41 C40 C45 120.19(13) . . ?
C45 C40 Na2 73.71(8) . . ?
C45 C40 C35 121.57(13) . . ?
C40 C41 Na2 78.41(9) . . ?
C40 C41 C46 121.24(13) . . ?
C42 C41 Na2 70.20(9) . . ?
C42 C41 C40 119.08(15) . . ?
C42 C41 C46 119.66(14) . . ?
C46 C41 Na2 123.37(10) . . ?
Na2 C42 H42 119.4 . . ?
C41 C42 Na2 82.67(9) . . ?
C41 C42 H42 119.4 . . ?
C43 C42 Na2 72.30(9) . . ?
C43 C42 C41 120.99(15) . . ?
C43 C42 H42 119.4 . . ?
Na2 C43 H43 119.8 . . ?
C42 C43 Na2 79.55(9) . . ?
C42 C43 H43 119.8 . . ?
C44 C43 Na2 78.52(9) . . ?
C44 C43 C42 119.86(14) . . ?
C44 C43 H43 119.8 . . ?
Na2 C44 H44 119.4 . . ?
C43 C44 Na2 73.17(9) . . ?
C43 C44 H44 119.4 . . ?
C43 C44 C45 121.15(15) . . ?
C45 C44 Na2 82.20(9) . . ?
C45 C44 H44 119.4 . . ?
C40 C45 Na2 79.54(9) . . ?
C40 C45 C49 120.88(13) . . ?
C44 C45 Na2 70.33(9) . . ?
C44 C45 C40 118.71(14) . . ?
C44 C45 C49 120.40(14) . . ?
C49 C45 Na2 121.23(10) . . ?
C41 C46 H46 107.4 . . ?
C41 C46 C48 110.03(16) . . ?
C47 C46 C41 113.31(15) . . ?
C47 C46 H46 107.4 . . ?
C47 C46 C48 111.06(17) . . ?
C48 C46 H46 107.4 . . ?
C46 C47 H47A 109.5 . . ?
C46 C47 H47B 109.5 . . ?
C46 C47 H47C 109.5 . . ?
H47A C47 H47B 109.5 . . ?
H47A C47 H47C 109.5 . . ?
H47B C47 H47C 109.5 . . ?
C46 C48 H48A 109.5 . . ?
C46 C48 H48B 109.5 . . ?
C46 C48 H48C 109.5 . . ?
H48A C48 H48B 109.5 . . ?
H48A C48 H48C 109.5 . . ?
H48B C48 H48C 109.5 . . ?
C45 C49 H49 107.6 . . ?
C45 C49 C50 112.95(13) . . ?
C45 C49 C51 110.67(14) . . ?
C50 C49 H49 107.6 . . ?
C50 C49 C51 110.16(14) . . ?
C51 C49 H49 107.6 . . ?
C49 C50 H50A 109.5 . . ?
C49 C50 H50B 109.5 . . ?
C49 C50 H50C 109.5 . . ?
H50A C50 H50B 109.5 . . ?
H50A C50 H50C 109.5 . . ?
H50B C50 H50C 109.5 . . ?
C49 C51 H51A 109.5 . . ?
C49 C51 H51B 109.5 . . ?
C49 C51 H51C 109.5 . . ?
H51A C51 H51B 109.5 . . ?
H51A C51 H51C 109.5 . . ?
H51B C51 H51C 109.5 . . ?
C39 C52 Na2 122.33(9) . 2_656 ?
C53 C52 Na2 75.04(8) . 2_656 ?
C53 C52 C39 121.41(13) . . ?
C53 C52 C57 120.10(13) . . ?
C57 C52 Na2 75.83(8) . 2_656 ?
C57 C52 C39 118.44(12) . . ?
C52 C53 Na2 78.00(9) . 2_656 ?
C52 C53 C58 121.03(13) . . ?
C54 C53 Na2 72.92(9) . 2_656 ?
C54 C53 C52 119.16(14) . . ?
C54 C53 C58 119.75(13) . . ?
C58 C53 Na2 122.08(9) . 2_656 ?
Na2 C54 H54 119.4 2_656 . ?
C53 C54 Na2 79.72(9) . 2_656 ?
C53 C54 H54 119.4 . . ?
C55 C54 Na2 75.03(9) . 2_656 ?
C55 C54 C53 121.05(14) . . ?
C55 C54 H54 119.4 . . ?
Na2 C55 H55 120.0 2_656 . ?
C54 C55 Na2 77.33(9) . 2_656 ?
C54 C55 H55 120.0 . . ?
C54 C55 C56 119.64(14) . . ?
C56 C55 Na2 78.21(9) . 2_656 ?
C56 C55 H55 120.0 . . ?
Na2 C56 H56 119.4 2_656 . ?
C55 C56 Na2 74.21(9) . 2_656 ?
C55 C56 H56 119.4 . . ?
C55 C56 C57 121.14(14) . . ?
C57 C56 Na2 79.76(9) . 2_656 ?
C57 C56 H56 119.4 . . ?
C52 C57 Na2 77.21(8) . 2_656 ?
C52 C57 C61 121.48(13) . . ?
C56 C57 Na2 73.07(9) . 2_656 ?
C56 C57 C52 118.89(14) . . ?
C56 C57 C61 119.58(14) . . ?
C61 C57 Na2 122.26(10) . 2_656 ?
C53 C58 H58 107.8 . . ?
C53 C58 C59 113.38(13) . . ?
C53 C58 C60 109.33(13) . . ?
C59 C58 H58 107.8 . . ?
C59 C58 C60 110.62(13) . . ?
C60 C58 H58 107.8 . . ?
C58 C59 H59A 109.5 . . ?
C58 C59 H59B 109.5 . . ?
C58 C59 H59C 109.5 . . ?
H59A C59 H59B 109.5 . . ?
H59A C59 H59C 109.5 . . ?
H59B C59 H59C 109.5 . . ?
C58 C60 H60A 109.5 . . ?
C58 C60 H60B 109.5 . . ?
C58 C60 H60C 109.5 . . ?
H60A C60 H60B 109.5 . . ?
H60A C60 H60C 109.5 . . ?
H60B C60 H60C 109.5 . . ?
C57 C61 H61 107.5 . . ?
C57 C61 C62 113.23(14) . . ?
C57 C61 C63 109.82(14) . . ?
C62 C61 H61 107.5 . . ?
C63 C61 H61 107.5 . . ?
C63 C61 C62 110.93(14) . . ?
C61 C62 H62A 109.5 . . ?
C61 C62 H62B 109.5 . . ?
C61 C62 H62C 109.5 . . ?
H62A C62 H62B 109.5 . . ?
H62A C62 H62C 109.5 . . ?
H62B C62 H62C 109.5 . . ?
C61 C63 H63A 109.5 . . ?
C61 C63 H63B 109.5 . . ?
C61 C63 H63C 109.5 . . ?
H63A C63 H63B 109.5 . . ?
H63A C63 H63C 109.5 . . ?
H63B C63 H63C 109.5 . . ?
Si2 C64 H64A 109.5 . . ?
Si2 C64 H64B 109.5 . . ?
Si2 C64 H64C 109.5 . . ?
H64A C64 H64B 109.5 . . ?
H64A C64 H64C 109.5 . . ?
H64B C64 H64C 109.5 . . ?
Si2 C65 H65A 109.5 . . ?
Si2 C65 H65B 109.5 . . ?
Si2 C65 H65C 109.5 . . ?
H65A C65 H65B 109.5 . . ?
H65A C65 H65C 109.5 . . ?
H65B C65 H65C 109.5 . . ?
Si2 C66 H66A 109.5 . . ?
Si2 C66 H66B 109.5 . . ?
Si2 C66 H66C 109.5 . . ?
H66A C66 H66B 109.5 . . ?
H66A C66 H66C 109.5 . . ?
H66B C66 H66C 109.5 . . ?
C72 C71 C76 120.0 . . ?
C72 C71 C77 121.6(2) . . ?
C76 C71 C77 118.3(2) . . ?
C71 C72 H72 120.0 . . ?
C73 C72 C71 120.0 . . ?
C73 C72 H72 120.0 . . ?
C72 C73 H73 120.0 . . ?
C74 C73 C72 120.0 . . ?
C74 C73 H73 120.0 . . ?
C73 C74 H74 120.0 . . ?
C75 C74 C73 120.0 . . ?
C75 C74 H74 120.0 . . ?
C74 C75 H75 120.0 . . ?
C74 C75 C76 120.0 . . ?
C76 C75 H75 120.0 . . ?
C71 C76 H76 120.0 . . ?
C75 C76 C71 120.0 . . ?
C75 C76 H76 120.0 . . ?
C71 C77 H77A 109.5 . . ?
C71 C77 H77B 109.5 . . ?
C71 C77 H77C 109.5 . . ?
H77A C77 H77B 109.5 . . ?
H77A C77 H77C 109.5 . . ?
H77B C77 H77C 109.5 . . ?
C72B C71B C76B 120.0 . . ?
C72B C71B C77B 120.7(3) . . ?
C76B C71B C77B 119.3(3) . . ?
C71B C72B H72B 120.0 . . ?
C73B C72B C71B 120.0 . . ?
C73B C72B H72B 120.0 . . ?
C72B C73B H73B 120.0 . . ?
C74B C73B C72B 120.0 . . ?
C74B C73B H73B 120.0 . . ?
C73B C74B H74B 120.0 . . ?
C75B C74B C73B 120.0 . . ?
C75B C74B H74B 120.0 . . ?
C74B C75B H75B 120.0 . . ?
C74B C75B C76B 120.0 . . ?
C76B C75B H75B 120.0 . . ?
C71B C76B H76B 120.0 . . ?
C75B C76B C71B 120.0 . . ?
C75B C76B H76B 120.0 . . ?
C71B C77B H77D 109.5 . . ?
C71B C77B H77E 109.5 . . ?
C71B C77B H77F 109.5 . . ?
H77D C77B H77E 109.5 . . ?
H77D C77B H77F 109.5 . . ?
H77E C77B H77F 109.5 . . ?
C82 C81 C86 120.0 . . ?
C82 C81 C87 120.1(2) . . ?
C86 C81 C87 119.9(2) . . ?
C81 C82 H82 120.0 . . ?
C81 C82 C83 120.0 . . ?
C83 C82 H82 120.0 . . ?
C82 C83 H83 120.0 . . ?
C84 C83 C82 120.0 . . ?
C84 C83 H83 120.0 . . ?
C83 C84 H84 120.0 . . ?
C85 C84 C83 120.0 . . ?
C85 C84 H84 120.0 . . ?
C84 C85 H85 120.0 . . ?
C86 C85 C84 120.0 . . ?
C86 C85 H85 120.0 . . ?
C81 C86 H86 120.0 . . ?
C85 C86 C81 120.0 . . ?
C85 C86 H86 120.0 . . ?
C81 C87 H87A 109.5 . . ?
C81 C87 H87B 109.5 . . ?
C81 C87 H87C 109.5 . . ?
H87A C87 H87B 109.5 . . ?
H87A C87 H87C 109.5 . . ?
H87B C87 H87C 109.5 . . ?
C92 C91 C96 120.0 . . ?
C92 C91 C97 120.28(19) . . ?
C96 C91 C97 119.72(19) . . ?
C91 C92 H92 120.0 . . ?
C93 C92 C91 120.0 . . ?
C93 C92 H92 120.0 . . ?
C92 C93 H93 120.0 . . ?
C94 C93 C92 120.0 . . ?
C94 C93 H93 120.0 . . ?
C93 C94 H94 120.0 . . ?
C93 C94 C95 120.0 . . ?
C95 C94 H94 120.0 . . ?
C94 C95 H95 120.0 . . ?
C96 C95 C94 120.0 . . ?
C96 C95 H95 120.0 . . ?
C91 C96 H96 120.0 . . ?
C95 C96 C91 120.0 . . ?
C95 C96 H96 120.0 . . ?
C91 C97 H97A 109.5 . . ?
C91 C97 H97B 109.5 . . ?
C91 C97 H97C 109.5 . . ?
H97A C97 H97B 109.5 . . ?
H97A C97 H97C 109.5 . . ?
H97B C97 H97C 109.5 . . ?
C92B C91B C96B 120.0 . . ?
C92B C91B C97B 120.1(4) . . ?
C96B C91B C97B 119.6(4) . . ?
C91B C92B H92B 120.0 . . ?
C93B C92B C91B 120.0 . . ?
C93B C92B H92B 120.0 . . ?
C92B C93B H93B 120.0 . . ?
C94B C93B C92B 120.0 . . ?
C94B C93B H93B 120.0 . . ?
C93B C94B H94B 120.0 . . ?
C93B C94B C95B 120.0 . . ?
C95B C94B H94B 120.0 . . ?
C94B C95B H95B 120.0 . . ?
C96B C95B C94B 120.0 . . ?
C96B C95B H95B 120.0 . . ?
C91B C96B H96B 120.0 . . ?
C95B C96B C91B 120.0 . . ?
C95B C96B H96B 120.0 . . ?
C91B C97B H97D 109.5 . . ?
C91B C97B H97E 109.5 . . ?
C91B C97B H97F 109.5 . . ?
H97D C97B H97E 109.5 . . ?
H97D C97B H97F 109.5 . . ?
H97E C97B H97F 109.5 . . ?
C102 C101 C106 120.0 . . ?
C102 C101 C107 120.8(3) . . ?
C106 C101 C107 119.2(3) . . ?
C101 C102 H102 120.0 . . ?
C101 C102 C103 120.0 . . ?
C103 C102 H102 120.0 . . ?
C102 C103 H103 120.0 . . ?
C104 C103 C102 120.0 . . ?
C104 C103 H103 120.0 . . ?
C103 C104 H104 120.0 . . ?
C105 C104 C103 120.0 . . ?
C105 C104 H104 120.0 . . ?
C104 C105 H105 120.0 . . ?
C104 C105 C106 120.0 . . ?
C106 C105 H105 120.0 . . ?
C101 C106 H106 120.0 . . ?
C105 C106 C101 120.0 . . ?
C105 C106 H106 120.0 . . ?
C101 C107 H10A 109.5 . . ?
C101 C107 H10B 109.5 . . ?
C101 C107 H10C 109.5 . . ?
H10A C107 H10B 109.5 . . ?
H10A C107 H10C 109.5 . . ?
H10B C107 H10C 109.5 . . ?

loop_
_geom_bond_atom_site_label_1
_geom_bond_atom_site_label_2
_geom_bond_distance
_geom_bond_site_symmetry_2
_geom_bond_publ_flag
Al1 Al1 2.4254(9) 2_567 ?
Al1 Na1 3.1139(8) . ?
Al1 Na1 3.1403(8) 2_567 ?
Al1 C1 2.0410(16) . ?
Al2 Al2 2.4267(9) 2_656 ?
Al2 Na2 3.1388(8) . ?
Al2 Na2 3.1015(8) 2_656 ?
Al2 C34 2.0397(15) . ?
Na1 C7 3.0839(16) . ?
Na1 C8 3.0529(17) . ?
Na1 C9 2.9285(18) . ?
Na1 C10 2.8572(17) . ?
Na1 C11 2.9172(17) . ?
Na1 C12 3.0410(17) . ?
Na1 C19 3.0696(16) 2_567 ?
Na1 C20 3.0063(17) 2_567 ?
Na1 C21 2.8996(17) 2_567 ?
Na1 C22 2.8673(17) 2_567 ?
Na1 C23 2.9356(18) 2_567 ?
Na1 C24 3.0496(17) 2_567 ?
Na2 C40 3.0940(16) . ?
Na2 C41 3.0507(17) . ?
Na2 C42 2.8940(18) . ?
Na2 C43 2.8035(17) . ?
Na2 C44 2.8703(17) . ?
Na2 C45 3.0201(16) . ?
Na2 C52 3.0466(16) 2_656 ?
Na2 C53 3.0091(17) 2_656 ?
Na2 C54 2.9234(17) 2_656 ?
Na2 C55 2.8947(17) 2_656 ?
Na2 C56 2.9447(17) 2_656 ?
Na2 C57 3.0291(16) 2_656 ?
Si1 C4 1.8746(15) . ?
Si1 C31 1.8704(17) . ?
Si1 C32 1.8746(17) . ?
Si1 C33 1.8707(17) . ?
Si2 C37 1.8751(15) . ?
Si2 C64 1.8724(18) . ?
Si2 C65 1.8746(17) . ?
Si2 C66 1.8688(17) . ?
C1 C2 1.4249(19) . ?
C1 C6 1.4228(19) . ?
C2 C3 1.401(2) . ?
C2 C7 1.5091(19) . ?
C3 H3 0.9500 . ?
C3 C4 1.403(2) . ?
C4 C5 1.408(2) . ?
C5 H5 0.9500 . ?
C5 C6 1.399(2) . ?
C6 C19 1.5105(19) . ?
C7 C8 1.414(2) . ?
C7 C12 1.419(2) . ?
C8 C9 1.406(2) . ?
C8 C13 1.528(2) . ?
C9 H9 1.0000 . ?
C9 C10 1.391(2) . ?
C10 H10 1.0000 . ?
C10 C11 1.388(2) . ?
C11 H11 1.0000 . ?
C11 C12 1.406(2) . ?
C12 C16 1.521(2) . ?
C13 H13 1.0000 . ?
C13 C14 1.521(2) . ?
C13 C15 1.525(3) . ?
C14 H14A 0.9800 . ?
C14 H14B 0.9800 . ?
C14 H14C 0.9800 . ?
C15 H15A 0.9800 . ?
C15 H15B 0.9800 . ?
C15 H15C 0.9800 . ?
C16 H16 1.0000 . ?
C16 C17 1.537(2) . ?
C16 C18 1.536(2) . ?
C17 H17A 0.9800 . ?
C17 H17B 0.9800 . ?
C17 H17C 0.9800 . ?
C18 H18A 0.9800 . ?
C18 H18B 0.9800 . ?
C18 H18C 0.9800 . ?
C19 Na1 3.0696(16) 2_567 ?
C19 C20 1.412(2) . ?
C19 C24 1.417(2) . ?
C20 Na1 3.0063(16) 2_567 ?
C20 C21 1.407(2) . ?
C20 C25 1.524(2) . ?
C21 Na1 2.8996(17) 2_567 ?
C21 H21 1.0000 . ?
C21 C22 1.390(2) . ?
C22 Na1 2.8672(17) 2_567 ?
C22 H22 1.0000 . ?
C22 C23 1.392(2) . ?
C23 Na1 2.9356(18) 2_567 ?
C23 H23 1.0000 . ?
C23 C24 1.404(2) . ?
C24 Na1 3.0496(17) 2_567 ?
C24 C28 1.524(2) . ?
C25 H25 1.0000 . ?
C25 C26 1.537(2) . ?
C25 C27 1.530(2) . ?
C26 H26A 0.9800 . ?
C26 H26B 0.9800 . ?
C26 H26C 0.9800 . ?
C27 H27A 0.9800 . ?
C27 H27B 0.9800 . ?
C27 H27C 0.9800 . ?
C28 H28 1.0000 . ?
C28 C29 1.537(3) . ?
C28 C30 1.537(2) . ?
C29 H29A 0.9800 . ?
C29 H29B 0.9800 . ?
C29 H29C 0.9800 . ?
C30 H30A 0.9800 . ?
C30 H30B 0.9800 . ?
C30 H30C 0.9800 . ?
C31 H31A 0.9800 . ?
C31 H31B 0.9800 . ?
C31 H31C 0.9800 . ?
C32 H32A 0.9800 . ?
C32 H32B 0.9800 . ?
C32 H32C 0.9800 . ?
C33 H33A 0.9800 . ?
C33 H33B 0.9800 . ?
C33 H33C 0.9800 . ?
C34 C35 1.4275(19) . ?
C34 C39 1.4234(19) . ?
C35 C36 1.397(2) . ?
C35 C40 1.5077(19) . ?
C36 H36 0.9500 . ?
C36 C37 1.4055(19) . ?
C37 C38 1.4061(19) . ?
C38 H38 0.9500 . ?
C38 C39 1.400(2) . ?
C39 C52 1.5118(19) . ?
C40 C41 1.414(2) . ?
C40 C45 1.416(2) . ?
C41 C42 1.403(2) . ?
C41 C46 1.527(2) . ?
C42 H42 1.0000 . ?
C42 C43 1.389(2) . ?
C43 H43 1.0000 . ?
C43 C44 1.389(2) . ?
C44 H44 1.0000 . ?
C44 C45 1.406(2) . ?
C45 C49 1.521(2) . ?
C46 H46 1.0000 . ?
C46 C47 1.524(2) . ?
C46 C48 1.531(3) . ?
C47 H47A 0.9800 . ?
C47 H47B 0.9800 . ?
C47 H47C 0.9800 . ?
C48 H48A 0.9800 . ?
C48 H48B 0.9800 . ?
C48 H48C 0.9800 . ?
C49 H49 1.0000 . ?
C49 C50 1.535(2) . ?
C49 C51 1.536(2) . ?
C50 H50A 0.9800 . ?
C50 H50B 0.9800 . ?
C50 H50C 0.9800 . ?
C51 H51A 0.9800 . ?
C51 H51B 0.9800 . ?
C51 H51C 0.9800 . ?
C52 Na2 3.0466(16) 2_656 ?
C52 C53 1.412(2) . ?
C52 C57 1.416(2) . ?
C53 Na2 3.0092(16) 2_656 ?
C53 C54 1.406(2) . ?
C53 C58 1.526(2) . ?
C54 Na2 2.9234(17) 2_656 ?
C54 H54 1.0000 . ?
C54 C55 1.390(2) . ?
C55 Na2 2.8947(17) 2_656 ?
C55 H55 1.0000 . ?
C55 C56 1.393(2) . ?
C56 Na2 2.9447(17) 2_656 ?
C56 H56 1.0000 . ?
C56 C57 1.406(2) . ?
C57 Na2 3.0291(16) 2_656 ?
C57 C61 1.523(2) . ?
C58 H58 1.0000 . ?
C58 C59 1.536(2) . ?
C58 C60 1.537(2) . ?
C59 H59A 0.9800 . ?
C59 H59B 0.9800 . ?
C59 H59C 0.9800 . ?
C60 H60A 0.9800 . ?
C60 H60B 0.9800 . ?
C60 H60C 0.9800 . ?
C61 H61 1.0000 . ?
C61 C62 1.537(2) . ?
C61 C63 1.535(3) . ?
C62 H62A 0.9800 . ?
C62 H62B 0.9800 . ?
C62 H62C 0.9800 . ?
C63 H63A 0.9800 . ?
C63 H63B 0.9800 . ?
C63 H63C 0.9800 . ?
C64 H64A 0.9800 . ?
C64 H64B 0.9800 . ?
C64 H64C 0.9800 . ?
C65 H65A 0.9800 . ?
C65 H65B 0.9800 . ?
C65 H65C 0.9800 . ?
C66 H66A 0.9800 . ?
C66 H66B 0.9800 . ?
C66 H66C 0.9800 . ?
C71 C72 1.3900 . ?
C71 C76 1.3900 . ?
C71 C77 1.514(4) . ?
C72 H72 0.9500 . ?
C72 C73 1.3900 . ?
C73 H73 0.9500 . ?
C73 C74 1.3900 . ?
C74 H74 0.9500 . ?
C74 C75 1.3900 . ?
C75 H75 0.9500 . ?
C75 C76 1.3900 . ?
C76 H76 0.9500 . ?
C77 H77A 0.9800 . ?
C77 H77B 0.9800 . ?
C77 H77C 0.9800 . ?
C71B C72B 1.3900 . ?
C71B C76B 1.3900 . ?
C71B C77B 1.468(5) . ?
C72B H72B 0.9500 . ?
C72B C73B 1.3900 . ?
C73B H73B 0.9500 . ?
C73B C74B 1.3900 . ?
C74B H74B 0.9500 . ?
C74B C75B 1.3900 . ?
C75B H75B 0.9500 . ?
C75B C76B 1.3900 . ?
C76B H76B 0.9500 . ?
C77B H77D 0.9800 . ?
C77B H77E 0.9800 . ?
C77B H77F 0.9800 . ?
C81 C82 1.3900 . ?
C81 C86 1.3900 . ?
C81 C87 1.499(4) . ?
C82 H82 0.9500 . ?
C82 C83 1.3900 . ?
C83 H83 0.9500 . ?
C83 C84 1.3900 . ?
C84 H84 0.9500 . ?
C84 C85 1.3900 . ?
C85 H85 0.9500 . ?
C85 C86 1.3900 . ?
C86 H86 0.9500 . ?
C87 H87A 0.9800 . ?
C87 H87B 0.9800 . ?
C87 H87C 0.9800 . ?
C91 C92 1.3900 . ?
C91 C96 1.3900 . ?
C91 C97 1.516(3) . ?
C92 H92 0.9500 . ?
C92 C93 1.3900 . ?
C93 H93 0.9500 . ?
C93 C94 1.3900 . ?
C94 H94 0.9500 . ?
C94 C95 1.3900 . ?
C95 H95 0.9500 . ?
C95 C96 1.3900 . ?
C96 H96 0.9500 . ?
C97 H97A 0.9800 . ?
C97 H97B 0.9800 . ?
C97 H97C 0.9800 . ?
C91B C92B 1.3900 . ?
C91B C96B 1.3900 . ?
C91B C97B 1.503(6) . ?
C92B H92B 0.9500 . ?
C92B C93B 1.3900 . ?
C93B H93B 0.9500 . ?
C93B C94B 1.3900 . ?
C94B H94B 0.9500 . ?
C94B C95B 1.3900 . ?
C95B H95B 0.9500 . ?
C95B C96B 1.3900 . ?
C96B H96B 0.9500 . ?
C97B H97D 0.9800 . ?
C97B H97E 0.9800 . ?
C97B H97F 0.9800 . ?
C101 C102 1.3900 . ?
C101 C106 1.3900 . ?
C101 C107 1.445(5) . ?
C102 H102 0.9500 . ?
C102 C103 1.3900 . ?
C103 H103 0.9500 . ?
C103 C104 1.3900 . ?
C104 H104 0.9500 . ?
C104 C105 1.3900 . ?
C105 H105 0.9500 . ?
C105 C106 1.3900 . ?
C106 H106 0.9500 . ?
C107 H10A 0.9800 . ?
C107 H10B 0.9800 . ?
C107 H10C 0.9800 . ?

loop_
_geom_torsion_atom_site_label_1
_geom_torsion_atom_site_label_2
_geom_torsion_atom_site_label_3
_geom_torsion_atom_site_label_4
_geom_torsion
_geom_torsion_site_symmetry_1
_geom_torsion_site_symmetry_2
_geom_torsion_site_symmetry_3
_geom_torsion_site_symmetry_4
_geom_torsion_publ_flag
Al1 C1 C2 C3 163.25(11) . . . . ?
Al1 C1 C2 C7 -23.35(19) . . . . ?
Al1 C1 C6 C5 -163.55(11) . . . . ?
Al1 C1 C6 C19 20.89(18) . . . . ?
Al2 C34 C35 C36 164.78(11) . . . . ?
Al2 C34 C35 C40 -21.60(18) . . . . ?
Al2 C34 C39 C38 -164.71(11) . . . . ?
Al2 C34 C39 C52 20.41(18) . . . . ?
Na1 C7 C8 C9 60.63(13) . . . . ?
Na1 C7 C8 C13 -120.89(14) . . . . ?
Na1 C7 C12 C11 -61.09(13) . . . . ?
Na1 C7 C12 C16 120.45(13) . . . . ?
Na1 C8 C9 C10 64.49(14) . . . . ?
Na1 C8 C13 C14 32.37(18) . . . . ?
Na1 C8 C13 C15 156.95(16) . . . . ?
Na1 C9 C10 C11 69.78(14) . . . . ?
Na1 C10 C11 C12 68.77(14) . . . . ?
Na1 C11 C12 C7 64.68(13) . . . . ?
Na1 C11 C12 C16 -116.86(13) . . . . ?
Na1 C12 C16 C17 -171.63(10) . . . . ?
Na1 C12 C16 C18 -47.89(16) . . . . ?
Na1 C19 C20 C21 62.16(13) 2_567 . . . ?
Na1 C19 C20 C25 -119.80(13) 2_567 . . . ?
Na1 C19 C24 C23 -61.00(13) 2_567 . . . ?
Na1 C19 C24 C28 121.76(14) 2_567 . . . ?
Na1 C20 C21 C22 65.74(14) 2_567 . . . ?
Na1 C20 C25 C26 165.53(10) 2_567 . . . ?
Na1 C20 C25 C27 41.45(16) 2_567 . . . ?
Na1 C21 C22 C23 69.15(14) 2_567 . . . ?
Na1 C22 C23 C24 68.18(15) 2_567 . . . ?
Na1 C23 C24 C19 63.86(13) 2_567 . . . ?
Na1 C23 C24 C28 -118.86(14) 2_567 . . . ?
Na1 C24 C28 C29 -171.34(11) 2_567 . . . ?
Na1 C24 C28 C30 -46.93(17) 2_567 . . . ?
Na2 C40 C41 C42 59.36(13) . . . . ?
Na2 C40 C41 C46 -122.17(14) . . . . ?
Na2 C40 C45 C44 -60.56(13) . . . . ?
Na2 C40 C45 C49 120.26(14) . . . . ?
Na2 C41 C42 C43 64.22(14) . . . . ?
Na2 C41 C46 C47 38.86(19) . . . . ?
Na2 C41 C46 C48 163.85(15) . . . . ?
Na2 C42 C43 C44 70.17(14) . . . . ?
Na2 C43 C44 C45 69.61(14) . . . . ?
Na2 C44 C45 C40 65.44(13) . . . . ?
Na2 C44 C45 C49 -115.38(13) . . . . ?
Na2 C45 C49 C50 -46.61(16) . . . . ?
Na2 C45 C49 C51 -170.65(10) . . . . ?
Na2 C52 C53 C54 62.46(13) 2_656 . . . ?
Na2 C52 C53 C58 -120.38(13) 2_656 . . . ?
Na2 C52 C57 C56 -62.20(13) 2_656 . . . ?
Na2 C52 C57 C61 120.19(14) 2_656 . . . ?
Na2 C53 C54 C55 65.44(14) 2_656 . . . ?
Na2 C53 C58 C59 44.94(16) 2_656 . . . ?
Na2 C53 C58 C60 168.87(10) 2_656 . . . ?
Na2 C54 C55 C56 68.35(14) 2_656 . . . ?
Na2 C55 C56 C57 67.25(15) 2_656 . . . ?
Na2 C56 C57 C52 64.38(13) 2_656 . . . ?
Na2 C56 C57 C61 -117.96(14) 2_656 . . . ?
Na2 C57 C61 C62 -42.62(17) 2_656 . . . ?
Na2 C57 C61 C63 -167.22(11) 2_656 . . . ?
Si1 C4 C5 C6 177.98(11) . . . . ?
Si2 C37 C38 C39 178.18(11) . . . . ?
C1 C2 C3 C4 1.3(2) . . . . ?
C1 C2 C7 Na1 6.22(18) . . . . ?
C1 C2 C7 C8 -83.95(18) . . . . ?
C1 C2 C7 C12 97.89(17) . . . . ?
C1 C6 C19 Na1 -8.75(18) . . . 2_567 ?
C1 C6 C19 C20 -99.68(17) . . . . ?
C1 C6 C19 C24 82.78(18) . . . . ?
C2 C1 C6 C5 4.9(2) . . . . ?
C2 C1 C6 C19 -170.64(13) . . . . ?
C2 C3 C4 Si1 -178.27(11) . . . . ?
C2 C3 C4 C5 3.2(2) . . . . ?
C2 C7 C8 Na1 119.24(12) . . . . ?
C2 C7 C8 C9 179.87(13) . . . . ?
C2 C7 C8 C13 -1.7(2) . . . . ?
C2 C7 C12 Na1 -119.03(13) . . . . ?
C2 C7 C12 C11 179.88(13) . . . . ?
C2 C7 C12 C16 1.4(2) . . . . ?
C3 C2 C7 Na1 179.91(10) . . . . ?
C3 C2 C7 C8 89.74(17) . . . . ?
C3 C2 C7 C12 -88.43(18) . . . . ?
C3 C4 C5 C6 -3.5(2) . . . . ?
C4 C5 C6 C1 -0.6(2) . . . . ?
C4 C5 C6 C19 175.09(13) . . . . ?
C5 C6 C19 Na1 175.47(10) . . . 2_567 ?
C5 C6 C19 C20 84.55(17) . . . . ?
C5 C6 C19 C24 -92.99(17) . . . . ?
C6 C1 C2 C3 -5.2(2) . . . . ?
C6 C1 C2 C7 168.17(13) . . . . ?
C6 C19 C20 Na1 119.95(13) . . . 2_567 ?
C6 C19 C20 C21 -177.89(13) . . . . ?
C6 C19 C20 C25 0.1(2) . . . . ?
C6 C19 C24 Na1 -120.78(12) . . . 2_567 ?
C6 C19 C24 C23 178.23(14) . . . . ?
C6 C19 C24 C28 1.0(2) . . . . ?
C7 C2 C3 C4 -172.34(13) . . . . ?
C7 C8 C9 Na1 -63.95(13) . . . . ?
C7 C8 C9 C10 0.5(2) . . . . ?
C7 C8 C13 C14 128.13(17) . . . . ?
C7 C8 C13 C15 -107.3(2) . . . . ?
C7 C12 C16 C17 92.96(17) . . . . ?
C7 C12 C16 C18 -143.30(15) . . . . ?
C8 C7 C12 Na1 62.84(13) . . . . ?
C8 C7 C12 C11 1.7(2) . . . . ?
C8 C7 C12 C16 -176.71(14) . . . . ?
C8 C9 C10 Na1 -68.72(14) . . . . ?
C8 C9 C10 C11 1.1(2) . . . . ?
C9 C8 C13 C14 -53.4(2) . . . . ?
C9 C8 C13 C15 71.2(2) . . . . ?
C9 C10 C11 Na1 -70.03(14) . . . . ?
C9 C10 C11 C12 -1.3(2) . . . . ?
C10 C11 C12 Na1 -64.83(14) . . . . ?
C10 C11 C12 C7 -0.1(2) . . . . ?
C10 C11 C12 C16 178.32(14) . . . . ?
C11 C12 C16 C17 -85.47(18) . . . . ?
C11 C12 C16 C18 38.3(2) . . . . ?
C12 C7 C8 Na1 -62.57(13) . . . . ?
C12 C7 C8 C9 -1.9(2) . . . . ?
C12 C7 C8 C13 176.54(14) . . . . ?
C13 C8 C9 Na1 117.53(13) . . . . ?
C13 C8 C9 C10 -177.98(15) . . . . ?
C19 C20 C21 Na1 -65.88(13) . . . 2_567 ?
C19 C20 C21 C22 -0.1(2) . . . . ?
C19 C20 C25 C26 -98.39(16) . . . . ?
C19 C20 C25 C27 137.53(15) . . . . ?
C19 C24 C28 C29 93.19(18) . . . . ?
C19 C24 C28 C30 -142.41(15) . . . . ?
C20 C19 C24 Na1 61.67(13) . . . 2_567 ?
C20 C19 C24 C23 0.7(2) . . . . ?
C20 C19 C24 C28 -176.58(14) . . . . ?
C20 C21 C22 Na1 -68.73(14) . . . 2_567 ?
C20 C21 C22 C23 0.4(2) . . . . ?
C21 C20 C25 C26 79.64(18) . . . . ?
C21 C20 C25 C27 -44.4(2) . . . . ?
C21 C22 C23 Na1 -68.32(14) . . . 2_567 ?
C21 C22 C23 C24 -0.1(2) . . . . ?
C22 C23 C24 Na1 -64.26(15) . . . 2_567 ?
C22 C23 C24 C19 -0.4(2) . . . . ?
C22 C23 C24 C28 176.88(15) . . . . ?
C23 C24 C28 C29 -84.02(19) . . . . ?
C23 C24 C28 C30 40.4(2) . . . . ?
C24 C19 C20 Na1 -62.56(13) . . . 2_567 ?
C24 C19 C20 C21 -0.4(2) . . . . ?
C24 C19 C20 C25 177.64(14) . . . . ?
C25 C20 C21 Na1 116.04(13) . . . 2_567 ?
C25 C20 C21 C22 -178.22(14) . . . . ?
C31 Si1 C4 C3 -72.60(14) . . . . ?
C31 Si1 C4 C5 105.87(13) . . . . ?
C32 Si1 C4 C3 46.59(14) . . . . ?
C32 Si1 C4 C5 -134.93(12) . . . . ?
C33 Si1 C4 C3 167.38(12) . . . . ?
C33 Si1 C4 C5 -14.15(15) . . . . ?
C34 C35 C36 C37 1.0(2) . . . . ?
C34 C35 C40 Na2 7.07(18) . . . . ?
C34 C35 C40 C41 -83.35(18) . . . . ?
C34 C35 C40 C45 98.05(17) . . . . ?
C34 C39 C52 Na2 -5.79(18) . . . 2_656 ?
C34 C39 C52 C53 -97.43(17) . . . . ?
C34 C39 C52 C57 84.98(17) . . . . ?
C35 C34 C39 C38 5.0(2) . . . . ?
C35 C34 C39 C52 -169.91(12) . . . . ?
C35 C36 C37 Si2 -178.21(11) . . . . ?
C35 C36 C37 C38 3.3(2) . . . . ?
C35 C40 C41 Na2 120.84(12) . . . . ?
C35 C40 C41 C42 -179.81(13) . . . . ?
C35 C40 C41 C46 -1.3(2) . . . . ?
C35 C40 C45 Na2 -120.24(13) . . . . ?
C35 C40 C45 C44 179.20(13) . . . . ?
C35 C40 C45 C49 0.0(2) . . . . ?
C36 C35 C40 Na2 -179.03(10) . . . . ?
C36 C35 C40 C41 90.54(17) . . . . ?
C36 C35 C40 C45 -88.06(17) . . . . ?
C36 C37 C38 C39 -3.4(2) . . . . ?
C37 C38 C39 C34 -0.8(2) . . . . ?
C37 C38 C39 C52 174.23(13) . . . . ?
C38 C39 C52 Na2 179.07(10) . . . 2_656 ?
C38 C39 C52 C53 87.43(17) . . . . ?
C38 C39 C52 C57 -90.16(17) . . . . ?
C39 C34 C35 C36 -5.0(2) . . . . ?
C39 C34 C35 C40 168.57(13) . . . . ?
C39 C52 C53 Na2 119.04(13) . . . 2_656 ?
C39 C52 C53 C54 -178.50(13) . . . . ?
C39 C52 C53 C58 -1.3(2) . . . . ?
C39 C52 C57 Na2 -119.38(12) . . . 2_656 ?
C39 C52 C57 C56 178.43(13) . . . . ?
C39 C52 C57 C61 0.8(2) . . . . ?
C40 C35 C36 C37 -172.81(13) . . . . ?
C40 C41 C42 Na2 -63.61(13) . . . . ?
C40 C41 C42 C43 0.6(2) . . . . ?
C40 C41 C46 C47 135.65(16) . . . . ?
C40 C41 C46 C48 -99.4(2) . . . . ?
C40 C45 C49 C50 -143.22(15) . . . . ?
C40 C45 C49 C51 92.73(17) . . . . ?
C41 C40 C45 Na2 61.19(13) . . . . ?
C41 C40 C45 C44 0.6(2) . . . . ?
C41 C40 C45 C49 -178.55(14) . . . . ?
C41 C42 C43 Na2 -69.63(14) . . . . ?
C41 C42 C43 C44 0.5(2) . . . . ?
C42 C41 C46 C47 -45.9(2) . . . . ?
C42 C41 C46 C48 79.1(2) . . . . ?
C42 C43 C44 Na2 -70.73(14) . . . . ?
C42 C43 C44 C45 -1.1(2) . . . . ?
C43 C44 C45 Na2 -64.90(14) . . . . ?
C43 C44 C45 C40 0.5(2) . . . . ?
C43 C44 C45 C49 179.72(14) . . . . ?
C44 C45 C49 C50 37.6(2) . . . . ?
C44 C45 C49 C51 -86.43(18) . . . . ?
C45 C40 C41 Na2 -60.54(13) . . . . ?
C45 C40 C41 C42 -1.2(2) . . . . ?
C45 C40 C41 C46 177.29(14) . . . . ?
C46 C41 C42 Na2 117.89(14) . . . . ?
C46 C41 C42 C43 -177.90(15) . . . . ?
C52 C53 C54 Na2 -65.13(13) . . . 2_656 ?
C52 C53 C54 C55 0.3(2) . . . . ?
C52 C53 C58 C59 140.14(15) . . . . ?
C52 C53 C58 C60 -95.93(16) . . . . ?
C52 C57 C61 C62 -137.18(16) . . . . ?
C52 C57 C61 C63 98.22(18) . . . . ?
C53 C52 C57 Na2 63.00(12) . . . 2_656 ?
C53 C52 C57 C56 0.8(2) . . . . ?
C53 C52 C57 C61 -176.81(14) . . . . ?
C53 C54 C55 Na2 -67.87(14) . . . 2_656 ?
C53 C54 C55 C56 0.5(2) . . . . ?
C54 C53 C58 C59 -42.71(19) . . . . ?
C54 C53 C58 C60 81.22(17) . . . . ?
C54 C55 C56 Na2 -67.88(14) . . . 2_656 ?
C54 C55 C56 C57 -0.6(2) . . . . ?
C55 C56 C57 Na2 -64.39(14) . . . 2_656 ?
C55 C56 C57 C52 0.0(2) . . . . ?
C55 C56 C57 C61 177.65(15) . . . . ?
C56 C57 C61 C62 45.2(2) . . . . ?
C56 C57 C61 C63 -79.38(19) . . . . ?
C57 C52 C53 Na2 -63.40(13) . . . 2_656 ?
C57 C52 C53 C54 -0.9(2) . . . . ?
C57 C52 C53 C58 176.22(13) . . . . ?
C58 C53 C54 Na2 117.66(13) . . . 2_656 ?
C58 C53 C54 C55 -176.90(14) . . . . ?
C64 Si2 C37 C36 -68.63(14) . . . . ?
C64 Si2 C37 C38 109.71(13) . . . . ?
C65 Si2 C37 C36 49.60(14) . . . . ?
C65 Si2 C37 C38 -132.05(13) . . . . ?
C66 Si2 C37 C36 170.25(12) . . . . ?
C66 Si2 C37 C38 -11.41(15) . . . . ?
C71 C72 C73 C74 0.0 . . . . ?
C72 C71 C76 C75 0.0 . . . . ?
C72 C73 C74 C75 0.0 . . . . ?
C73 C74 C75 C76 0.0 . . . . ?
C74 C75 C76 C71 0.0 . . . . ?
C76 C71 C72 C73 0.0 . . . . ?
C77 C71 C72 C73 176.5(3) . . . . ?
C77 C71 C76 C75 -176.6(3) . . . . ?
C71B C72B C73B C74B 0.0 . . . . ?
C72B C71B C76B C75B 0.0 . . . . ?
C72B C73B C74B C75B 0.0 . . . . ?
C73B C74B C75B C76B 0.0 . . . . ?
C74B C75B C76B C71B 0.0 . . . . ?
C76B C71B C72B C73B 0.0 . . . . ?
C77B C71B C72B C73B 179.9(4) . . . . ?
C77B C71B C76B C75B -179.9(4) . . . . ?
C81 C82 C83 C84 0.0 . . . . ?
C82 C81 C86 C85 0.0 . . . . ?
C82 C83 C84 C85 0.0 . . . . ?
C83 C84 C85 C86 0.0 . . . . ?
C84 C85 C86 C81 0.0 . . . . ?
C86 C81 C82 C83 0.0 . . . . ?
C87 C81 C82 C83 178.0(3) . . . . ?
C87 C81 C86 C85 -178.0(3) . . . . ?
C91 C92 C93 C94 0.0 . . . . ?
C92 C91 C96 C95 0.0 . . . . ?
C92 C93 C94 C95 0.0 . . . . ?
C93 C94 C95 C96 0.0 . . . . ?
C94 C95 C96 C91 0.0 . . . . ?
C96 C91 C92 C93 0.0 . . . . ?
C97 C91 C92 C93 179.5(2) . . . . ?
C97 C91 C96 C95 -179.5(2) . . . . ?
C91B C92B C93B C94B 0.0 . . . . ?
C92B C91B C96B C95B 0.0 . . . . ?
C92B C93B C94B C95B 0.0 . . . . ?
C93B C94B C95B C96B 0.0 . . . . ?
C94B C95B C96B C91B 0.0 . . . . ?
C96B C91B C92B C93B 0.0 . . . . ?
C97B C91B C92B C93B -173.1(9) . . . . ?
C97B C91B C96B C95B 173.1(9) . . . . ?
C101 C102 C103 C104 0.0 . . . . ?
C102 C101 C106 C105 0.0 . . . . ?
C102 C103 C104 C105 0.0 . . . . ?
C103 C104 C105 C106 0.0 . . . . ?
C104 C105 C106 C101 0.0 . . . . ?
C106 C101 C102 C103 0.0 . . . . ?
C107 C101 C102 C103 -178.7(5) . . . . ?
C107 C101 C106 C105 178.7(5) . . . . ?
